data_1569970
loop_
_publ_author_name
'Jiao, Jianmin'
'Li, Heng'
'Xie, Wang'
'Zhao, Yue'
'Lin, Chen'
'Jiang, Juli'
'Wang, Leyong'

_publ_section_title
;
 Host-guest system of a phosphorylated macrocycle assisting structure
 determination of oily molecules in single-crystal form.
;
_journal_issue 41
_journal_name_full 'Chemical science'
_journal_page_first 11402
_journal_page_last 11409
_journal_paper_doi 10.1039/d3sc02995f
_journal_volume 14
_journal_year 2023
_chemical_absolute_configuration ad
_chemical_formula_moiety 'C45 H39 O9 P3, 2(C8 H10 O)'
_chemical_formula_sum 'C61 H59 O11 P3'
_chemical_formula_weight 1060.99
_space_group_crystal_system triclinic
_space_group_IT_number 1
_space_group_name_Hall 'P 1'
_space_group_name_H-M_alt 'P 1'
_atom_sites_solution_hydrogens geom
_atom_sites_solution_primary dual
_audit_creation_date 2022-12-06
_audit_creation_method
;
Olex2 1.3
(compiled 2020.02.04 svn.rd84adfe8 for OlexSys, GUI svn.r6032)
;
_audit_update_record
;
2023-03-27 deposited with the CCDC.	2023-09-25 downloaded from the CCDC.
;
_cell_angle_alpha 93.6860(10)
_cell_angle_beta 100.7270(10)
_cell_angle_gamma 107.3980(10)
_cell_formula_units_Z 2
_cell_length_a 11.0428(2)
_cell_length_b 15.3355(3)
_cell_length_c 16.7840(4)
_cell_measurement_reflns_used 9968
_cell_measurement_temperature 193.0
_cell_measurement_theta_max 68.24
_cell_measurement_theta_min 2.70
_cell_volume 2642.99(10)
_computing_cell_refinement 'SAINT V8.40B (?, 2016)'
_computing_data_reduction 'SAINT V8.40B (?, 2016)'
_computing_molecular_graphics 'Olex2 1.3 (Dolomanov et al., 2009)'
_computing_publication_material 'Olex2 1.3 (Dolomanov et al., 2009)'
_computing_structure_refinement 'SHELXL 2014/7 (Sheldrick, 2015)'
_computing_structure_solution 'SHELXT 2018/2 (Sheldrick, 2018)'
_diffrn_ambient_temperature 193.0
_diffrn_measured_fraction_theta_full 0.999
_diffrn_measured_fraction_theta_max 0.998
_diffrn_measurement_device_type 'Bruker APEX-II CCD'
_diffrn_measurement_method '\f and \w scans'
_diffrn_radiation_type CuK\a
_diffrn_radiation_wavelength 1.54178
_diffrn_reflns_av_R_equivalents 0.0388
_diffrn_reflns_av_unetI/netI 0.0317
_diffrn_reflns_Laue_measured_fraction_full 0.999
_diffrn_reflns_Laue_measured_fraction_max 0.998
_diffrn_reflns_limit_h_max 13
_diffrn_reflns_limit_h_min -13
_diffrn_reflns_limit_k_max 18
_diffrn_reflns_limit_k_min -18
_diffrn_reflns_limit_l_max 20
_diffrn_reflns_limit_l_min -20
_diffrn_reflns_number 86524
_diffrn_reflns_point_group_measured_fraction_full 0.969
_diffrn_reflns_point_group_measured_fraction_max 0.967
_diffrn_reflns_theta_full 67.679
_diffrn_reflns_theta_max 68.291
_diffrn_reflns_theta_min 3.045
_diffrn_source_current 1.1
_diffrn_source_power 0.055
_diffrn_source_voltage 50.0
_diffrn_standards_number 0
_exptl_absorpt_coefficient_mu 1.552
_exptl_absorpt_correction_T_max 0.4672
_exptl_absorpt_correction_T_min 0.3411
_exptl_absorpt_correction_type multi-scan
_exptl_absorpt_process_details
;
SADABS-2016/2 (Bruker,2016/2) was used for absorption correction.
wR2(int) was 0.1393 before and 0.0819 after correction.
The Ratio of minimum to maximum transmission is 0.7301.
The \l/2 correction factor is Not present.
;
_exptl_crystal_density_diffrn 1.333
_exptl_crystal_description block
_exptl_crystal_F_000 1116
_exptl_crystal_size_max 0.12
_exptl_crystal_size_mid 0.12
_exptl_crystal_size_min 0.10
_refine_diff_density_max 0.256
_refine_diff_density_min -0.370
_refine_diff_density_rms 0.042
_refine_ls_abs_structure_details
;
 Flack x determined using 7918 quotients [(I+)-(I-)]/[(I+)+(I-)]
 (Parsons, Flack and Wagner, Acta Cryst. B69 (2013) 249-259).
;
_refine_ls_abs_structure_Flack 0.035(6)
_refine_ls_extinction_method none
_refine_ls_goodness_of_fit_ref 1.054
_refine_ls_hydrogen_treatment constr
_refine_ls_matrix_type full
_refine_ls_number_parameters 1366
_refine_ls_number_reflns 18760
_refine_ls_number_restraints 76
_refine_ls_restrained_S_all 1.055
_refine_ls_R_factor_all 0.0389
_refine_ls_R_factor_gt 0.0365
_refine_ls_shift/su_max 0.000
_refine_ls_shift/su_mean 0.000
_refine_ls_structure_factor_coef Fsqd
_refine_ls_weighting_details 'w=1/[\s^2^(Fo^2^)+(0.0629P)^2^+0.4304P] where P=(Fo^2^+2Fc^2^)/3'
_refine_ls_weighting_scheme calc
_refine_ls_wR_factor_gt 0.1004
_refine_ls_wR_factor_ref 0.1026
_reflns_Friedel_coverage 0.939
_reflns_Friedel_fraction_full 0.940
_reflns_Friedel_fraction_max 0.936
_reflns_number_gt 17552
_reflns_number_total 18760
_reflns_threshold_expression 'I > 2\s(I)'
_cod_data_source_file d3sc02995f2.cif
_cod_data_source_block cu_220414_jjm372_0m
_cod_depositor_comments 'Adding full bibliography for 1569950--1569976.cif.'
_cod_database_code 1569970
_shelx_shelxl_version_number 2014/7
_shelx_space_group_comment
;
The symmetry employed for this shelxl refinement is uniquely defined
by the following loop, which should always be used as a source of
symmetry information in preference to the above space-group names.
They are only intended as comments.
;
_olex2_refinement_description
;
1. Fixed Uiso
 At 1.2 times of:
  All C(H) groups, All C(H,H) groups
 At 1.5 times of:
  All C(H,H,H) groups, All O(H) groups
2. Restrained distances
 P006-C01U \\sim P006-C5
 with sigma of 0.02
3. Uiso/Uaniso restraints and constraints
C015 \\sim C02N \\sim C03D \\sim C03J \\sim C03T \\sim C03Y: within 2A with
sigma of 0.04 and sigma for terminal atoms of 0.08 within 2A
C14 \\sim C4 \\sim C10 \\sim C11 \\sim C12 \\sim C13: within 2A with sigma of
0.04 and sigma for terminal atoms of 0.08 within 2A
4. Others
 Sof(C5)=Sof(C9)=Sof(H9)=Sof(C0)=Sof(H0)=Sof(C8)=Sof(H8)=Sof(C6)=Sof(H6)=
 Sof(C7)=Sof(H7)=1-FVAR(1)
 Sof(C01U)=Sof(C03K)=Sof(H03K)=Sof(C036)=Sof(H036)=Sof(C038)=Sof(H038)=
 Sof(C02M)=Sof(H02M)=Sof(C037)=Sof(H037)=FVAR(1)
5.a Ternary CH refined with riding coordinates:
 C02L(H17), C035(H035), C03G(H03R), C03N(H11)
5.b Secondary CH2 refined with riding coordinates:
 C00R(H00A,H00B), C013(H01D,H01E), C018(H01F,H01G), C022(H02A,H02B), C02F(H02C,
 H02D), C02R(H02V,H02X)
5.c Aromatic/amide H refined with riding coordinates:
 C00Y(H00Y), C02N(H02Q), C03J(H03J), C03D(H03H), C03Y(H03Y), C03T(H03T),
 C01F(H01U), C01J(H01T), C03K(H03K), C036(H036), C038(H038), C02M(H02M),
 C037(H037), C01W(H01W), C021(H021), C025(H025), C027(H027), C029(H029),
 C02D(H02U), C02E(H02Z), C02H(H16), C02J(H02J), C02W(H02W), C02P(H02P),
 C03M(H03M), C03A(H03A), C02Y(H02Y), C02Z(H1), C033(H033), C039(H039), C03B(H3),
  C03E(H03Q), C03F(H5), C03H(H03P), C03I(H03I), C03P(H15), C03Q(H18),
 C03U(H03U), C03V(H03X), C03X(H03), C03Z(H03Z), C042(H042), C1(H1A), C2(H2),
 C3(H3A), C9(H9), C0(H0), C8(H8), C6(H6), C7(H7), C14(H14), C4(H4), C10(H10),
 C12(H12), C13(H13)
5.d Fitted hexagon refined as free rotating group:
 C015(C02N,C03J,C03D,C03Y,C03T), C01U(C03K,C036,C038,C02M,C037), C02J(C02W,
 C02P,C030,C03M,C03A), C5(C9,C0,C8,C6,C7), C14(C4,C10,C11,C12,C13)
5.e Idealised Me refined as rotating group:
 C01E(H01A,H01B,H01C), C01I(H01H,H01I,H01J), C01L(H01K,H01L,H01M), C01R(H01N,
 H01O,H01P), C01S(H01Q,H01R,H01S), C02A(H02R,H02S,H02T), C02O(H02E,H02F,H02G),
 C02S(H02H,H02I,H02K), C02T(H02L,H02N,H02O), C02X(H02,H,HA), C031(H03B,H03C,
 H03D), C032(H03E,H03F,H03G), C03C(H03L,H03N,H03O), C03S(H03S,H03V,H03W),
 C03W(H19,HB,HC), C041(H04A,H04B,H04C)
5.f Idealised tetrahedral OH refined as rotating group:
 O00F(H00F), O00V(H00V), O014(H014), O020(H020)
;
_olex2_submission_special_instructions 'No special instructions were received'

loop_
_space_group_symop_operation_xyz
'x, y, z'

loop_
_atom_site_label
_atom_site_type_symbol
_atom_site_fract_x
_atom_site_fract_y
_atom_site_fract_z
_atom_site_U_iso_or_equiv
_atom_site_adp_type
_atom_site_occupancy
_atom_site_site_symmetry_order
_atom_site_calc_flag
_atom_site_refinement_flags_posn
_atom_site_refinement_flags_adp
_atom_site_refinement_flags_occupancy
_atom_site_disorder_assembly
_atom_site_disorder_group
P001 P 0.14923(9) 0.85372(7) 0.92567(6) 0.0372(2) Uani 1 1 d . . . . .
P002 P -0.26153(8) 0.41027(6) 0.71437(6) 0.0365(2) Uani 1 1 d . . . . .
P003 P 0.01551(9) 0.23117(7) 0.52705(5) 0.0352(2) Uani 1 1 d . . . . .
P004 P 0.00692(9) 0.77108(7) 0.45844(5) 0.0349(2) Uani 1 1 d . . . . .
P005 P 0.28856(8) 0.58865(6) 0.27356(6) 0.0333(2) Uani 1 1 d . . . . .
P006 P -0.12919(9) 0.14449(7) 0.06010(6) 0.0384(2) Uani 1 1 d D . . . .
O007 O 0.2295(2) 0.88425(18) 0.85783(15) 0.0349(6) Uani 1 1 d . . . . .
O008 O -0.1496(3) 0.23995(18) 0.04009(16) 0.0393(6) Uani 1 1 d . . . . .
O009 O 0.0047(3) 0.1453(2) 0.0809(2) 0.0520(7) Uani 1 1 d . . . . .
O00A O 0.1725(2) 0.57744(17) 0.19825(16) 0.0361(6) Uani 1 1 d . . . . .
O00B O 0.1361(3) 0.82271(18) 0.52408(15) 0.0363(6) Uani 1 1 d . . . . .
O00C O 0.0000(3) 0.66625(19) 0.45155(15) 0.0375(6) Uani 1 1 d . . . . .
O00D O 0.2281(2) 0.60184(17) 0.34999(17) 0.0366(6) Uani 1 1 d . . . . .
O00E O -0.1144(2) 0.17895(18) 0.46157(15) 0.0366(6) Uani 1 1 d . . . . .
O00F O 0.5932(3) 0.6279(2) 0.68869(19) 0.0490(7) Uani 1 1 d . . . . .
H00F H 0.6315 0.5881 0.6938 0.073 Uiso 1 1 calc R U . . .
O00G O 0.3431(3) 0.51305(18) 0.27327(17) 0.0408(6) Uani 1 1 d . . . . .
O00H O -0.2032(3) 0.39967(17) 0.63639(18) 0.0404(6) Uani 1 1 d . . . . .
O00I O 0.0218(3) 0.33643(19) 0.53530(15) 0.0380(6) Uani 1 1 d . . . . .
O00J O -0.1095(3) 0.7883(2) 0.47502(17) 0.0450(7) Uani 1 1 d . . . . .
O00K O 0.1315(3) 0.2149(2) 0.50882(17) 0.0455(7) Uani 1 1 d . . . . .
O00L O -0.2105(2) 0.11548(18) 0.12847(15) 0.0362(6) Uani 1 1 d . . . . .
O00M O -0.1433(2) 0.41969(17) 0.78856(17) 0.0386(6) Uani 1 1 d . . . . .
O00N O -0.3183(3) 0.4850(2) 0.71827(19) 0.0466(7) Uani 1 1 d . . . . .
C00O C -0.0642(3) 0.3232(3) 0.0851(2) 0.0337(8) Uani 1 1 d . . . . .
C00P C -0.0548(4) 0.6058(3) 0.5053(2) 0.0350(8) Uani 1 1 d . . . . .
O00Q O 0.1742(3) 0.75989(18) 0.94632(16) 0.0370(6) Uani 1 1 d . . . . .
C00R C -0.0246(4) 0.4833(3) 0.2789(2) 0.0333(8) Uani 1 1 d . . . . .
H00A H -0.1182 0.4595 0.2793 0.040 Uiso 1 1 calc R U . . .
H00B H -0.0024 0.5506 0.2772 0.040 Uiso 1 1 calc R U . . .
C00S C -0.0273(3) 0.5342(2) 0.6268(2) 0.0316(8) Uani 1 1 d . . . . .
C00T C -0.1658(3) 0.1402(2) 0.2133(2) 0.0305(7) Uani 1 1 d . . . . .
C00U C 0.1102(3) 0.6471(2) 0.8262(2) 0.0307(8) Uani 1 1 d . . . . .
O00V O 0.3853(3) 0.5759(3) 0.76696(19) 0.0590(8) Uani 1 1 d . . . . .
H00V H 0.4577 0.5920 0.7536 0.089 Uiso 1 1 calc R U . . .
C00W C -0.0825(4) 0.5381(3) 0.9007(2) 0.0390(9) Uani 1 1 d . . . . .
C00X C -0.1640(3) 0.2258(2) 0.2481(2) 0.0289(7) Uani 1 1 d . . . . .
C00Y C -0.0236(5) 0.7532(3) 0.2923(3) 0.0517(11) Uani 1 1 d . . . . .
H00Y H -0.0896 0.6970 0.2929 0.062 Uiso 1 1 calc R U . . .
C00Z C -0.0040(3) 0.4400(2) 0.2004(2) 0.0309(8) Uani 1 1 d . . . . .
C010 C -0.1190(3) 0.1708(3) 0.3769(2) 0.0317(8) Uani 1 1 d . . . . .
C011 C -0.1839(4) 0.5508(3) 0.4764(2) 0.0384(8) Uani 1 1 d . . . . .
C012 C 0.1606(3) 0.7599(2) 0.6519(2) 0.0285(7) Uani 1 1 d . . . . .
C013 C 0.2201(3) 0.7075(2) 0.7927(2) 0.0308(7) Uani 1 1 d . . . . .
H01D H 0.2545 0.6670 0.7614 0.037 Uiso 1 1 calc R U . . .
H01E H 0.2909 0.7424 0.8394 0.037 Uiso 1 1 calc R U . . .
O014 O -0.3890(3) 0.4154(3) 0.22682(19) 0.0579(8) Uani 1 1 d . . . . .
H014 H -0.4462 0.3901 0.2522 0.087 Uiso 1 1 calc R U . . .
C015 C -0.3708(2) 0.29957(16) 0.7140(2) 0.0435(9) Uani 1 1 d G U . . .
C02N C -0.5030(3) 0.2871(2) 0.6904(3) 0.0800(18) Uani 1 1 d G U . . .
H02Q H -0.5319 0.3380 0.6778 0.096 Uiso 1 1 calc R U . . .
C03J C -0.5927(2) 0.2001(2) 0.6852(3) 0.094(2) Uani 1 1 d G U . . .
H03J H -0.6831 0.1916 0.6692 0.113 Uiso 1 1 calc R U . . .
C03D C -0.5503(3) 0.12562(18) 0.7036(3) 0.0717(16) Uani 1 1 d G U . . .
H03H H -0.6117 0.0662 0.7001 0.086 Uiso 1 1 calc R U . . .
C03Y C -0.4182(3) 0.1381(2) 0.7272(4) 0.140(4) Uani 1 1 d G U . . .
H03Y H -0.3892 0.0871 0.7398 0.168 Uiso 1 1 calc R U . . .
C03T C -0.3284(2) 0.2251(2) 0.7324(4) 0.117(3) Uani 1 1 d G U . . .
H03T H -0.2380 0.2336 0.7484 0.140 Uiso 1 1 calc R U . . .
C016 C -0.1538(4) 0.4754(3) 0.5953(2) 0.0346(8) Uani 1 1 d . . . . .
C017 C -0.1145(3) 0.0875(3) 0.3418(2) 0.0332(8) Uani 1 1 d . . . . .
C018 C 0.1595(3) 0.6714(3) 0.6052(2) 0.0321(8) Uani 1 1 d . . . . .
H01F H 0.1954 0.6860 0.5561 0.039 Uiso 1 1 calc R U . . .
H01G H 0.2164 0.6433 0.6401 0.039 Uiso 1 1 calc R U . . .
C019 C 0.5015(4) 0.6330(3) 0.9080(3) 0.0422(9) Uani 1 1 d . . . . .
C01A C -0.0634(3) 0.5097(3) 0.8260(2) 0.0337(8) Uani 1 1 d . . . . .
C01B C 0.1563(3) 0.9286(2) 0.7298(2) 0.0325(8) Uani 1 1 d . . . . .
C01C C 0.0002(3) 0.3996(3) 0.4073(2) 0.0314(7) Uani 1 1 d . . . . .
C01D C -0.0260(4) 0.1968(3) 0.6202(2) 0.0422(9) Uani 1 1 d . . . . .
C01E C 0.3930(4) 0.5875(3) 0.4892(3) 0.0498(10) Uani 1 1 d . . . . .
H01A H 0.4474 0.5718 0.4544 0.075 Uiso 1 1 calc R U . . .
H01B H 0.4292 0.5839 0.5464 0.075 Uiso 1 1 calc R U . . .
H01C H 0.3906 0.6502 0.4833 0.075 Uiso 1 1 calc R U . . .
C01F C -0.4818(5) 0.0950(3) 0.4190(3) 0.0579(11) Uani 1 1 d . . . . .
H01U H -0.4398 0.0513 0.4355 0.069 Uiso 1 1 calc R U . . .
C01G C -0.2337(4) 0.4818(3) 0.5239(2) 0.0395(9) Uani 1 1 d . . . . .
C01H C 0.2571(4) 0.5206(3) 0.4639(2) 0.0375(8) Uani 1 1 d . . . . .
C01I C 0.1021(5) 0.9826(3) 0.5908(3) 0.0497(11) Uani 1 1 d . . . . .
H01H H 0.0105 0.9782 0.5852 0.075 Uiso 1 1 calc R U . . .
H01I H 0.1191 0.9698 0.5367 0.075 Uiso 1 1 calc R U . . .
H01J H 0.1570 1.0448 0.6156 0.075 Uiso 1 1 calc R U . . .
C01J C 0.4681(5) 0.6765(3) 0.9708(3) 0.0524(10) Uani 1 1 d . . . . .
H01T H 0.3805 0.6582 0.9769 0.063 Uiso 1 1 calc R U . . .
C01K C 0.0926(4) 0.4886(3) 0.1623(2) 0.0345(8) Uani 1 1 d . . . . .
C01L C 0.1507(4) 1.0143(3) 0.7763(3) 0.0462(10) Uani 1 1 d . . . . .
H01K H 0.1739 1.0662 0.7449 0.069 Uiso 1 1 calc R U . . .
H01L H 0.2121 1.0280 0.8293 0.069 Uiso 1 1 calc R U . . .
H01M H 0.0625 1.0044 0.7851 0.069 Uiso 1 1 calc R U . . .
C01M C 0.0241(3) 0.6024(2) 0.5792(2) 0.0312(7) Uani 1 1 d . . . . .
C01N C -0.0021(4) 0.6236(3) 0.9419(2) 0.0379(9) Uani 1 1 d . . . . .
C01O C -0.1368(4) 0.0720(3) 0.2571(3) 0.0356(8) Uani 1 1 d . . . . .
C01P C 0.1324(4) 0.9134(3) 0.6445(2) 0.0345(8) Uani 1 1 d . . . . .
C01Q C 0.1857(3) 0.7761(2) 0.7377(2) 0.0295(7) Uani 1 1 d . . . . .
C01R C -0.2629(4) 0.5651(4) 0.3984(3) 0.0546(12) Uani 1 1 d . . . . .
H01N H -0.2102 0.5749 0.3569 0.082 Uiso 1 1 calc R U . . .
H01O H -0.2906 0.6192 0.4082 0.082 Uiso 1 1 calc R U . . .
H01P H -0.3396 0.5106 0.3792 0.082 Uiso 1 1 calc R U . . .
C01S C -0.0092(5) 0.6585(3) 1.0258(3) 0.0497(10) Uani 1 1 d . . . . .
H01Q H 0.0598 0.6483 1.0663 0.075 Uiso 1 1 calc R U . . .
H01R H -0.0940 0.6255 1.0368 0.075 Uiso 1 1 calc R U . . .
H01S H 0.0018 0.7245 1.0290 0.075 Uiso 1 1 calc R U . . .
C01T C 0.0518(3) 0.4678(2) 0.3596(2) 0.0311(7) Uani 1 1 d . . . . .
C01U C -0.2470(14) 0.0699(8) -0.0258(7) 0.039(3) Uani 0.50(3) 1 d DG . P A 1
C03K C -0.211(2) 0.0043(7) -0.0682(6) 0.049(3) Uani 0.50(3) 1 d G . P A 1
H03K H -0.1248 0.0017 -0.0539 0.059 Uiso 0.50(3) 1 calc R U P A 1
C036 C -0.301(3) -0.0576(5) -0.1316(5) 0.060(5) Uani 0.50(3) 1 d G . P A 1
H036 H -0.2762 -0.1025 -0.1605 0.072 Uiso 0.50(3) 1 calc R U P A 1
C038 C -0.427(2) -0.0539(10) -0.1525(5) 0.072(6) Uani 0.50(3) 1 d G . P A 1
H038 H -0.4883 -0.0962 -0.1958 0.086 Uiso 0.50(3) 1 calc R U P A 1
C02M C -0.4630(14) 0.0118(14) -0.1101(7) 0.084(6) Uani 0.50(3) 1 d G . P A 1
H02M H -0.5491 0.0143 -0.1244 0.101 Uiso 0.50(3) 1 calc R U P A 1
C037 C -0.3730(12) 0.0737(13) -0.0467(8) 0.069(4) Uani 0.50(3) 1 d G . P A 1
H037 H -0.3977 0.1185 -0.0177 0.082 Uiso 0.50(3) 1 calc R U P A 1
C01V C -0.6034(3) 0.2245(2) 0.3727(2) 0.0340(7) Uani 1 1 d . . . . .
C01W C -0.1253(5) 0.1155(4) 0.6227(3) 0.0606(13) Uani 1 1 d . . . . .
H01W H -0.1793 0.0802 0.5733 0.073 Uiso 1 1 calc R U . . .
C01X C 0.0310(4) 0.3735(3) 0.0469(2) 0.0360(8) Uani 1 1 d . . . . .
C01Y C 0.0304(3) 0.5601(3) 0.7863(2) 0.0316(8) Uani 1 1 d . . . . .
C01Z C -0.1392(3) 0.2414(2) 0.3337(2) 0.0308(7) Uani 1 1 d . . . . .
O020 O -0.5881(3) 0.3618(2) 0.3121(2) 0.0529(7) Uani 1 1 d . . . . .
H020 H -0.6191 0.4051 0.3044 0.079 Uiso 1 1 calc R U . . .
C021 C -0.1451(6) 0.0864(5) 0.6972(4) 0.0750(17) Uani 1 1 d . . . . .
H021 H -0.2115 0.0308 0.6988 0.090 Uiso 1 1 calc R U . . .
C022 C -0.1370(3) 0.3309(2) 0.3804(2) 0.0320(8) Uani 1 1 d . . . . .
H02A H -0.1739 0.3167 0.4293 0.038 Uiso 1 1 calc R U . . .
H02B H -0.1927 0.3596 0.3452 0.038 Uiso 1 1 calc R U . . .
C023 C 0.1399(3) 0.8313(3) 0.6092(2) 0.0311(7) Uani 1 1 d . . . . .
C024 C 0.1844(3) 0.8602(3) 0.7726(2) 0.0306(7) Uani 1 1 d . . . . .
C025 C -0.4570(4) 0.1392(3) 0.3532(3) 0.0438(9) Uani 1 1 d . . . . .
H025 H -0.3994 0.1250 0.3227 0.053 Uiso 1 1 calc R U . . .
O026 O 0.0126(3) 0.8486(2) 0.9043(2) 0.0547(8) Uani 1 1 d . . . . .
C027 C -0.6857(7) 0.2448(5) 0.0078(7) 0.114(3) Uani 1 1 d . . . . .
H027 H -0.7746 0.2086 -0.0016 0.137 Uiso 1 1 calc R U . . .
C028 C 0.1771(4) 0.5267(3) 0.3917(2) 0.0351(8) Uani 1 1 d . . . . .
C029 C -0.5160(4) 0.2052(3) 0.3303(2) 0.0382(8) Uani 1 1 d . . . . .
H029 H -0.4961 0.2372 0.2854 0.046 Uiso 1 1 calc R U . . .
C02A C -0.1882(4) 0.4785(3) 0.9382(3) 0.0478(10) Uani 1 1 d . . . . .
H02R H -0.2127 0.4143 0.9135 0.072 Uiso 1 1 calc R U . . .
H02S H -0.2642 0.4998 0.9280 0.072 Uiso 1 1 calc R U . . .
H02T H -0.1558 0.4827 0.9972 0.072 Uiso 1 1 calc R U . . .
C02C C -0.0854(3) 0.3526(2) 0.1597(2) 0.0318(8) Uani 1 1 d . . . . .
C02D C -0.0013(7) 0.7830(5) 0.2184(3) 0.0717(16) Uani 1 1 d . . . . .
H02U H -0.0522 0.7473 0.1684 0.086 Uiso 1 1 calc R U . . .
C02E C 0.5244(4) 0.7971(3) 0.6549(3) 0.0527(11) Uani 1 1 d . . . . .
H02Z H 0.4855 0.7752 0.6988 0.063 Uiso 1 1 calc R U . . .
C02F C -0.1985(3) 0.2931(3) 0.1923(2) 0.0329(8) Uani 1 1 d . . . . .
H02C H -0.2333 0.3341 0.2228 0.039 Uiso 1 1 calc R U . . .
H02D H -0.2685 0.2579 0.1453 0.039 Uiso 1 1 calc R U . . .
C02G C 0.2055(4) 0.4526(3) 0.5109(2) 0.0384(8) Uani 1 1 d . . . . .
C02H C -0.5683(6) 0.1139(4) 0.4618(4) 0.0716(14) Uani 1 1 d . . . . .
H16 H -0.5864 0.0825 0.5073 0.086 Uiso 1 1 calc R U . . .
C02I C 0.0511(4) 0.8060(3) 0.3653(2) 0.0426(10) Uani 1 1 d . . . . .
C02J C 0.5775(3) 0.87283(16) 0.2818(3) 0.0643(14) Uani 1 1 d G . . . .
H02J H 0.6389 0.9322 0.2847 0.077 Uiso 1 1 calc R U . . .
C02W C 0.4458(3) 0.86264(16) 0.2703(3) 0.093(2) Uani 1 1 d G . . . .
H02W H 0.4172 0.9150 0.2655 0.111 Uiso 1 1 calc R U . . .
C02P C 0.3561(2) 0.77583(19) 0.2660(3) 0.091(2) Uani 1 1 d G . . . .
H02P H 0.2661 0.7689 0.2582 0.109 Uiso 1 1 calc R U . . .
C030 C 0.3980(2) 0.69920(15) 0.2731(2) 0.0377(8) Uani 1 1 d G . . . .
C03M C 0.5296(3) 0.70938(18) 0.2846(3) 0.0809(18) Uani 1 1 d G . . . .
H03M H 0.5583 0.6570 0.2894 0.097 Uiso 1 1 calc R U . . .
C03A C 0.6194(2) 0.7962(2) 0.2889(3) 0.105(3) Uani 1 1 d G . . . .
H03A H 0.7094 0.8032 0.2967 0.126 Uiso 1 1 calc R U . . .
C02L C -0.6708(3) 0.2943(2) 0.3483(2) 0.0395(7) Uani 1 1 d . . . . .
H17 H -0.6830 0.3251 0.3992 0.047 Uiso 1 1 calc R U . . .
C02O C 0.2204(4) 0.5173(3) 0.0513(3) 0.0456(10) Uani 1 1 d . . . . .
H02E H 0.2758 0.5693 0.0921 0.068 Uiso 1 1 calc R U . . .
H02F H 0.1822 0.5405 0.0031 0.068 Uiso 1 1 calc R U . . .
H02G H 0.2728 0.4804 0.0354 0.068 Uiso 1 1 calc R U . . .
C02Q C 0.0781(4) 0.3966(3) 0.4819(2) 0.0342(8) Uani 1 1 d . . . . .
C02R C 0.0491(4) 0.5174(3) 0.7064(2) 0.0335(8) Uani 1 1 d . . . . .
H02V H 0.1426 0.5407 0.7056 0.040 Uiso 1 1 calc R U . . .
H02X H 0.0262 0.4500 0.7073 0.040 Uiso 1 1 calc R U . . .
C02S C 0.0404(4) 0.3365(3) -0.0370(3) 0.0472(10) Uani 1 1 d . . . . .
H02H H 0.0491 0.3854 -0.0724 0.071 Uiso 1 1 calc R U . . .
H02I H -0.0383 0.2849 -0.0610 0.071 Uiso 1 1 calc R U . . .
H02K H 0.1164 0.3152 -0.0319 0.071 Uiso 1 1 calc R U . . .
C02T C -0.1331(5) -0.0141(3) 0.2107(3) 0.0464(10) Uani 1 1 d . . . . .
H02L H -0.0738 0.0026 0.1734 0.070 Uiso 1 1 calc R U . . .
H02N H -0.2205 -0.0487 0.1793 0.070 Uiso 1 1 calc R U . . .
H02O H -0.1025 -0.0522 0.2493 0.070 Uiso 1 1 calc R U . . .
C02U C 0.1139(4) 0.4585(3) 0.0872(2) 0.0354(8) Uani 1 1 d . . . . .
C02V C 0.0907(4) 0.6747(3) 0.9025(2) 0.0345(8) Uani 1 1 d . . . . .
C02X C 0.4297(5) 0.4640(4) 0.8543(4) 0.0813(16) Uani 1 1 d . . . . .
H02 H 0.5157 0.4706 0.8429 0.122 Uiso 1 1 calc R U . . .
H H 0.3635 0.4162 0.8141 0.122 Uiso 1 1 calc R U . . .
HA H 0.4279 0.4466 0.9093 0.122 Uiso 1 1 calc R U . . .
C02Y C 0.0949(6) 0.8646(4) 0.2176(4) 0.0715(17) Uani 1 1 d . . . . .
H02Y H 0.1113 0.8840 0.1670 0.086 Uiso 1 1 calc R U . . .
C02Z C 0.6878(6) 0.7762(4) 1.0152(4) 0.0751(15) Uani 1 1 d . . . . .
H1 H 0.7510 0.8253 1.0520 0.090 Uiso 1 1 calc R U . . .
C031 C 0.2846(4) 0.4383(3) 0.5896(3) 0.0497(11) Uani 1 1 d . . . . .
H03B H 0.2575 0.3727 0.5962 0.075 Uiso 1 1 calc R U . . .
H03C H 0.2706 0.4738 0.6357 0.075 Uiso 1 1 calc R U . . .
H03D H 0.3770 0.4591 0.5879 0.075 Uiso 1 1 calc R U . . .
C032 C -0.0851(4) 0.0178(3) 0.3961(3) 0.0458(10) Uani 1 1 d . . . . .
H03E H -0.0793 -0.0347 0.3623 0.069 Uiso 1 1 calc R U . . .
H03F H -0.1547 -0.0036 0.4258 0.069 Uiso 1 1 calc R U . . .
H03G H -0.0023 0.0467 0.4352 0.069 Uiso 1 1 calc R U . . .
C033 C -0.0674(7) 0.1387(5) 0.7689(3) 0.0770(18) Uani 1 1 d . . . . .
H033 H -0.0819 0.1194 0.8200 0.092 Uiso 1 1 calc R U . . .
C034 C 0.6331(4) 0.7766(3) 0.6435(2) 0.0410(8) Uani 1 1 d . . . . .
C035 C 0.4022(4) 0.5549(3) 0.8490(2) 0.0502(8) Uani 1 1 d . . . . .
H035 H 0.3171 0.5464 0.8653 0.060 Uiso 1 1 calc R U . . .
C039 C 0.6312(4) 0.6622(4) 0.8997(3) 0.0529(11) Uani 1 1 d . . . . .
H039 H 0.6566 0.6321 0.8575 0.064 Uiso 1 1 calc R U . . .
C03B C 0.5621(6) 0.7473(4) 1.0253(3) 0.0732(15) Uani 1 1 d . . . . .
H3 H 0.5391 0.7756 1.0697 0.088 Uiso 1 1 calc R U . . .
C03C C -0.3699(4) 0.4152(4) 0.4978(3) 0.0562(12) Uani 1 1 d . . . . .
H03L H -0.4321 0.4463 0.5083 0.084 Uiso 1 1 calc R U . . .
H03N H -0.3782 0.3626 0.5290 0.084 Uiso 1 1 calc R U . . .
H03O H -0.3879 0.3934 0.4393 0.084 Uiso 1 1 calc R U . . .
C03E C 0.6867(5) 0.8087(4) 0.5804(3) 0.0669(13) Uani 1 1 d . . . . .
H03Q H 0.7635 0.7967 0.5726 0.080 Uiso 1 1 calc R U . . .
C03F C -0.6345(5) 0.3175(4) 0.0714(4) 0.0750(17) Uani 1 1 d . . . . .
H5 H -0.6886 0.3311 0.1049 0.090 Uiso 1 1 calc R U . . .
C03G C 0.6880(4) 0.7182(2) 0.7010(2) 0.0515(9) Uani 1 1 d . . . . .
H03R H 0.6968 0.7459 0.7582 0.062 Uiso 1 1 calc R U . . .
C03H C 0.1451(5) 0.8878(4) 0.3641(3) 0.0544(11) Uani 1 1 d . . . . .
H03P H 0.1954 0.9240 0.4141 0.065 Uiso 1 1 calc R U . . .
C03I C 0.0289(7) 0.2171(4) 0.7672(3) 0.0709(16) Uani 1 1 d . . . . .
H03I H 0.0813 0.2522 0.8171 0.085 Uiso 1 1 calc R U . . .
C03N C -0.4484(4) 0.4466(3) 0.1546(2) 0.0546(9) Uani 1 1 d . . . . .
H11 H -0.5206 0.4678 0.1677 0.066 Uiso 1 1 calc R U . . .
C03O C -0.5046(4) 0.3696(3) 0.0854(3) 0.0445(9) Uani 1 1 d . . . . .
C03P C -0.6075(9) 0.2252(4) -0.0414(5) 0.108(3) Uani 1 1 d . . . . .
H15 H -0.6436 0.1766 -0.0854 0.130 Uiso 1 1 calc R U . . .
C03Q C -0.6285(4) 0.1777(3) 0.4393(3) 0.0556(10) Uani 1 1 d . . . . .
H18 H -0.6877 0.1901 0.4694 0.067 Uiso 1 1 calc R U . . .
C03S C 0.8179(5) 0.7135(4) 0.6928(5) 0.096(2) Uani 1 1 d . . . . .
H03S H 0.8469 0.6762 0.7329 0.144 Uiso 1 1 calc R U . . .
H03V H 0.8805 0.7758 0.7026 0.144 Uiso 1 1 calc R U . . .
H03W H 0.8120 0.6853 0.6375 0.144 Uiso 1 1 calc R U . . .
C03U C 0.1670(6) 0.9180(4) 0.2897(4) 0.0698(16) Uani 1 1 d . . . . .
H03U H 0.2313 0.9750 0.2888 0.084 Uiso 1 1 calc R U . . .
C03V C 0.4707(4) 0.8484(3) 0.6042(4) 0.0760(18) Uani 1 1 d . . . . .
H03X H 0.3966 0.8632 0.6139 0.091 Uiso 1 1 calc R U . . .
C03W C -0.8030(4) 0.2503(4) 0.2926(4) 0.0711(14) Uani 1 1 d . . . . .
H19 H -0.7926 0.2265 0.2396 0.107 Uiso 1 1 calc R U . . .
HB H -0.8479 0.2964 0.2849 0.107 Uiso 1 1 calc R U . . .
HC H -0.8540 0.1996 0.3173 0.107 Uiso 1 1 calc R U . . .
C03X C 0.6317(7) 0.8587(5) 0.5270(4) 0.101(2) Uani 1 1 d . . . . .
H03 H 0.6692 0.8789 0.4822 0.121 Uiso 1 1 calc R U . . .
C03Z C 0.0524(6) 0.2469(4) 0.6937(3) 0.0584(12) Uani 1 1 d . . . . .
H03Z H 0.1217 0.3013 0.6933 0.070 Uiso 1 1 calc R U . . .
C041 C -0.3443(7) 0.5292(4) 0.1371(3) 0.0825(16) Uani 1 1 d . . . . .
H04A H -0.3252 0.5809 0.1800 0.124 Uiso 1 1 calc R U . . .
H04B H -0.3756 0.5470 0.0840 0.124 Uiso 1 1 calc R U . . .
H04C H -0.2652 0.5130 0.1360 0.124 Uiso 1 1 calc R U . . .
C042 C -0.4289(5) 0.3465(3) 0.0366(3) 0.0524(10) Uani 1 1 d . . . . .
H042 H -0.3391 0.3808 0.0473 0.063 Uiso 1 1 calc R U . . .
C1 C -0.4776(7) 0.2757(4) -0.0273(3) 0.0804(16) Uani 1 1 d . . . . .
H1A H -0.4231 0.2621 -0.0606 0.097 Uiso 1 1 calc R U . . .
C2 C 0.5240(6) 0.8787(4) 0.5390(5) 0.097(2) Uani 1 1 d . . . . .
H2 H 0.4860 0.9132 0.5028 0.116 Uiso 1 1 calc R U . . .
C3 C 0.7224(5) 0.7350(4) 0.9530(3) 0.0683(14) Uani 1 1 d . . . . .
H3A H 0.8093 0.7561 0.9460 0.082 Uiso 1 1 calc R U . . .
C5 C -0.2167(11) 0.0639(8) -0.0244(7) 0.041(3) Uani 0.50(3) 1 d DG . P A 2
C9 C -0.1578(15) 0.0092(7) -0.0618(7) 0.042(3) Uani 0.50(3) 1 d G . P A 2
H9 H -0.0679 0.0178 -0.0429 0.051 Uiso 0.50(3) 1 calc R U P A 2
C0 C -0.230(2) -0.0582(6) -0.1267(6) 0.058(3) Uani 0.50(3) 1 d G . P A 2
H0 H -0.1902 -0.0956 -0.1523 0.070 Uiso 0.50(3) 1 calc R U P A 2
C8 C -0.362(2) -0.0708(6) -0.1543(5) 0.068(4) Uani 0.50(3) 1 d G . P A 2
H8 H -0.4116 -0.1168 -0.1987 0.082 Uiso 0.50(3) 1 calc R U P A 2
C6 C -0.4209(15) -0.0160(9) -0.1169(8) 0.073(4) Uani 0.50(3) 1 d G . P A 2
H6 H -0.5108 -0.0246 -0.1357 0.087 Uiso 0.50(3) 1 calc R U P A 2
C7 C -0.3483(12) 0.0513(9) -0.0519(8) 0.064(4) Uani 0.50(3) 1 d G . P A 2
H7 H -0.3886 0.0887 -0.0264 0.077 Uiso 0.50(3) 1 calc R U P A 2
C14 C 0.4054(6) 1.0663(3) 1.1386(2) 0.131(4) Uani 1 1 d G U . . .
H14 H 0.4592 1.1121 1.1821 0.157 Uiso 1 1 calc R U . . .
C4 C 0.4557(4) 1.0044(4) 1.1029(3) 0.115(3) Uani 1 1 d G U . . .
H4 H 0.5438 1.0079 1.1221 0.138 Uiso 1 1 calc R U . . .
C10 C 0.3770(3) 0.9373(3) 1.0393(2) 0.0757(16) Uani 1 1 d G U . . .
H10 H 0.4113 0.8950 1.0150 0.091 Uiso 1 1 calc R U . . .
C11 C 0.2481(3) 0.9321(2) 1.01130(17) 0.0493(10) Uani 1 1 d G U . . .
C12 C 0.1979(4) 0.9940(3) 1.0469(2) 0.0770(18) Uani 1 1 d G U . . .
H12 H 0.1098 0.9905 1.0278 0.092 Uiso 1 1 calc R U . . .
C13 C 0.2765(6) 1.0611(3) 1.1106(2) 0.118(3) Uani 1 1 d G U . . .
H13 H 0.2422 1.1034 1.1349 0.142 Uiso 1 1 calc R U . . .

loop_
_atom_site_aniso_label
_atom_site_aniso_U_11
_atom_site_aniso_U_22
_atom_site_aniso_U_33
_atom_site_aniso_U_23
_atom_site_aniso_U_13
_atom_site_aniso_U_12
P001 0.0375(5) 0.0356(5) 0.0378(5) 0.0064(4) 0.0093(4) 0.0092(4)
P002 0.0323(5) 0.0268(5) 0.0497(6) 0.0101(4) 0.0099(4) 0.0066(4)
P003 0.0397(5) 0.0419(5) 0.0287(5) 0.0057(4) 0.0137(4) 0.0157(4)
P004 0.0386(5) 0.0418(5) 0.0279(5) 0.0069(4) 0.0115(4) 0.0148(4)
P005 0.0339(4) 0.0224(4) 0.0442(5) 0.0064(4) 0.0119(4) 0.0071(4)
P006 0.0406(5) 0.0340(5) 0.0347(5) 0.0020(4) 0.0062(4) 0.0050(4)
O007 0.0346(13) 0.0330(13) 0.0314(13) 0.0031(11) 0.0009(10) 0.0063(11)
O008 0.0401(14) 0.0351(15) 0.0352(14) 0.0043(11) 0.0033(11) 0.0036(12)
O009 0.0477(16) 0.0508(18) 0.0599(19) 0.0071(14) 0.0132(14) 0.0181(14)
O00A 0.0373(13) 0.0247(13) 0.0456(15) 0.0081(11) 0.0120(11) 0.0062(11)
O00B 0.0410(14) 0.0389(15) 0.0304(13) 0.0087(11) 0.0118(11) 0.0111(12)
O00C 0.0438(14) 0.0402(15) 0.0303(13) 0.0051(11) 0.0138(11) 0.0123(12)
O00D 0.0381(14) 0.0258(13) 0.0454(16) 0.0035(11) 0.0136(11) 0.0067(11)
O00E 0.0399(14) 0.0398(15) 0.0341(14) 0.0114(11) 0.0155(11) 0.0127(12)
O00F 0.0507(14) 0.0359(14) 0.0642(17) 0.0131(12) 0.0162(13) 0.0158(12)
O00G 0.0441(14) 0.0274(13) 0.0548(17) 0.0085(12) 0.0144(12) 0.0142(12)
O00H 0.0386(14) 0.0251(13) 0.0529(17) 0.0052(12) 0.0110(12) 0.0026(11)
O00I 0.0457(14) 0.0406(15) 0.0314(13) 0.0059(11) 0.0174(11) 0.0131(12)
O00J 0.0437(15) 0.0582(18) 0.0391(15) 0.0060(13) 0.0145(12) 0.0220(14)
O00K 0.0425(14) 0.0595(19) 0.0398(15) 0.0043(13) 0.0153(12) 0.0205(14)
O00L 0.0358(13) 0.0330(14) 0.0306(13) 0.0017(11) 0.0023(10) 0.0006(11)
O00M 0.0368(13) 0.0273(13) 0.0492(16) 0.0120(11) 0.0085(11) 0.0056(11)
O00N 0.0407(15) 0.0362(15) 0.0657(19) 0.0120(13) 0.0139(13) 0.0136(12)
C00O 0.0334(18) 0.033(2) 0.0335(19) 0.0095(15) 0.0072(15) 0.0080(16)
C00P 0.0345(18) 0.035(2) 0.035(2) 0.0045(16) 0.0127(15) 0.0078(16)
O00Q 0.0399(14) 0.0342(14) 0.0316(14) 0.0057(11) 0.0031(11) 0.0064(11)
C00R 0.0318(17) 0.0267(18) 0.046(2) 0.0088(16) 0.0137(16) 0.0123(15)
C00S 0.0315(17) 0.0258(18) 0.039(2) 0.0020(15) 0.0084(15) 0.0111(15)
C00T 0.0233(15) 0.0305(19) 0.0310(18) 0.0051(14) 0.0026(13) 0.0007(14)
C00U 0.0282(16) 0.0331(19) 0.0344(19) 0.0129(16) 0.0070(14) 0.0132(15)
O00V 0.0438(14) 0.096(2) 0.0422(15) 0.0011(15) 0.0033(12) 0.0344(16)
C00W 0.0354(18) 0.043(2) 0.042(2) 0.0198(18) 0.0110(16) 0.0138(17)
C00X 0.0184(14) 0.0290(19) 0.0364(19) 0.0063(15) 0.0080(13) 0.0013(14)
C00Y 0.078(3) 0.056(3) 0.030(2) 0.0100(19) 0.014(2) 0.033(3)
C00Z 0.0298(17) 0.0280(18) 0.037(2) 0.0096(15) 0.0084(14) 0.0110(15)
C010 0.0280(16) 0.036(2) 0.0299(18) 0.0054(15) 0.0091(14) 0.0059(15)
C011 0.040(2) 0.039(2) 0.032(2) -0.0003(16) 0.0058(16) 0.0078(17)
C012 0.0195(15) 0.0314(19) 0.0336(18) 0.0059(15) 0.0065(13) 0.0058(14)
C013 0.0276(16) 0.0302(19) 0.0336(19) 0.0082(15) 0.0039(14) 0.0087(14)
O014 0.0533(16) 0.090(2) 0.0429(15) 0.0151(15) 0.0127(12) 0.0384(17)
C015 0.039(2) 0.031(2) 0.057(3) 0.0124(18) 0.0126(18) 0.0039(17)
C02N 0.043(2) 0.046(3) 0.145(6) 0.020(3) 0.013(3) 0.008(2)
C03J 0.042(3) 0.052(3) 0.170(7) 0.010(4) 0.014(3) -0.005(2)
C03D 0.053(3) 0.038(3) 0.113(5) 0.011(3) 0.034(3) -0.011(2)
C03Y 0.075(4) 0.051(4) 0.303(13) 0.069(6) 0.055(6) 0.014(3)
C03T 0.053(3) 0.047(3) 0.259(10) 0.069(5) 0.045(5) 0.013(3)
C016 0.0368(19) 0.0286(19) 0.038(2) 0.0045(16) 0.0127(16) 0.0067(16)
C017 0.0312(17) 0.0301(19) 0.039(2) 0.0118(16) 0.0107(15) 0.0073(15)
C018 0.0304(17) 0.036(2) 0.0348(19) 0.0105(15) 0.0124(15) 0.0135(15)
C019 0.0398(18) 0.051(2) 0.0387(19) 0.0164(16) 0.0088(15) 0.0159(17)
C01A 0.0312(17) 0.0272(18) 0.043(2) 0.0108(15) 0.0084(15) 0.0082(15)
C01B 0.0306(17) 0.0264(18) 0.035(2) 0.0049(15) 0.0036(14) 0.0030(15)
C01C 0.0314(17) 0.0316(19) 0.0358(19) 0.0015(15) 0.0155(15) 0.0122(15)
C01D 0.057(2) 0.045(2) 0.037(2) 0.0121(18) 0.0219(19) 0.026(2)
C01E 0.043(2) 0.048(3) 0.048(2) 0.001(2) 0.0040(19) 0.004(2)
C01F 0.062(2) 0.046(2) 0.077(3) 0.024(2) 0.022(2) 0.0273(19)
C01G 0.038(2) 0.033(2) 0.039(2) -0.0053(17) 0.0058(16) 0.0034(17)
C01H 0.0363(19) 0.036(2) 0.037(2) -0.0041(16) 0.0106(16) 0.0078(17)
C01I 0.071(3) 0.034(2) 0.043(2) 0.0124(18) 0.004(2) 0.019(2)
C01J 0.058(2) 0.053(3) 0.052(2) 0.013(2) 0.0198(19) 0.020(2)
C01K 0.0353(18) 0.0271(19) 0.039(2) 0.0098(15) 0.0042(15) 0.0076(15)
C01L 0.060(3) 0.029(2) 0.046(2) 0.0004(17) 0.0041(19) 0.0137(19)
C01M 0.0331(17) 0.0291(18) 0.0336(19) 0.0005(15) 0.0109(14) 0.0113(15)
C01N 0.041(2) 0.042(2) 0.0341(19) 0.0138(17) 0.0096(16) 0.0153(18)
C01O 0.0310(17) 0.030(2) 0.044(2) 0.0057(16) 0.0084(16) 0.0064(15)
C01P 0.0339(18) 0.031(2) 0.035(2) 0.0066(16) 0.0033(15) 0.0074(15)
C01Q 0.0236(15) 0.0283(18) 0.0362(19) 0.0105(15) 0.0050(13) 0.0072(14)
C01R 0.050(2) 0.066(3) 0.035(2) 0.003(2) 0.0014(19) 0.003(2)
C01S 0.063(3) 0.053(3) 0.042(2) 0.0165(19) 0.023(2) 0.022(2)
C01T 0.0320(17) 0.0284(18) 0.0362(19) 0.0007(15) 0.0144(15) 0.0107(15)
C01U 0.042(6) 0.030(5) 0.028(5) -0.010(4) 0.002(4) -0.007(4)
C03K 0.051(8) 0.038(5) 0.049(5) 0.002(4) 0.000(5) 0.008(5)
C036 0.103(14) 0.033(5) 0.030(5) -0.013(4) -0.011(6) 0.018(6)
C038 0.102(13) 0.047(7) 0.042(6) -0.017(5) 0.007(7) -0.003(7)
C02M 0.058(7) 0.086(11) 0.070(7) -0.028(7) 0.002(6) -0.019(7)
C037 0.050(6) 0.076(9) 0.054(6) -0.025(6) -0.016(5) 0.006(6)
C01V 0.0300(15) 0.0299(16) 0.0395(19) -0.0009(13) 0.0077(13) 0.0068(13)
C01W 0.061(3) 0.073(4) 0.053(3) 0.023(3) 0.027(2) 0.018(3)
C01X 0.0395(19) 0.033(2) 0.0344(19) 0.0091(15) 0.0078(15) 0.0097(16)
C01Y 0.0269(16) 0.0310(19) 0.039(2) 0.0109(15) 0.0048(14) 0.0121(15)
C01Z 0.0259(16) 0.0266(18) 0.041(2) 0.0074(15) 0.0141(14) 0.0058(14)
O020 0.0444(14) 0.0441(15) 0.082(2) 0.0265(14) 0.0213(14) 0.0232(12)
C021 0.072(3) 0.095(4) 0.073(4) 0.035(3) 0.044(3) 0.026(3)
C022 0.0302(17) 0.0302(19) 0.038(2) 0.0043(15) 0.0147(15) 0.0093(15)
C023 0.0300(16) 0.0324(19) 0.0304(19) 0.0081(15) 0.0072(14) 0.0076(15)
C024 0.0280(16) 0.0323(19) 0.0291(18) 0.0054(14) 0.0057(14) 0.0057(14)
C025 0.0380(18) 0.0385(19) 0.057(2) 0.0052(16) 0.0136(15) 0.0132(15)
O026 0.0400(15) 0.0530(18) 0.076(2) 0.0210(16) 0.0202(15) 0.0147(14)
C027 0.059(3) 0.059(4) 0.188(9) 0.034(5) -0.032(5) -0.002(3)
C028 0.0389(19) 0.0254(18) 0.041(2) -0.0017(15) 0.0130(16) 0.0094(16)
C029 0.0420(19) 0.037(2) 0.039(2) 0.0061(15) 0.0114(15) 0.0152(16)
C02A 0.043(2) 0.047(2) 0.053(2) 0.018(2) 0.0176(18) 0.0066(19)
C02C 0.0289(16) 0.0290(19) 0.037(2) 0.0092(15) 0.0045(14) 0.0083(15)
C02D 0.113(5) 0.086(4) 0.039(3) 0.013(3) 0.031(3) 0.056(4)
C02E 0.051(2) 0.043(2) 0.072(3) 0.008(2) 0.032(2) 0.0148(19)
C02F 0.0254(16) 0.034(2) 0.038(2) 0.0090(16) 0.0059(14) 0.0070(15)
C02G 0.041(2) 0.043(2) 0.0308(19) -0.0056(16) 0.0104(16) 0.0126(18)
C02H 0.089(4) 0.075(3) 0.080(3) 0.043(3) 0.048(3) 0.044(3)
C02I 0.053(2) 0.057(3) 0.033(2) 0.0143(19) 0.0197(18) 0.031(2)
C02J 0.055(3) 0.037(3) 0.097(4) 0.013(3) 0.023(3) 0.002(2)
C02W 0.053(3) 0.034(3) 0.198(7) 0.038(3) 0.035(4) 0.015(2)
C02P 0.044(3) 0.036(3) 0.197(7) 0.036(3) 0.027(3) 0.013(2)
C030 0.0352(18) 0.031(2) 0.047(2) 0.0085(17) 0.0118(16) 0.0071(16)
C03M 0.040(2) 0.046(3) 0.153(6) 0.025(3) 0.018(3) 0.008(2)
C03A 0.044(3) 0.053(3) 0.214(9) 0.036(4) 0.029(4) 0.004(2)
C02L 0.0349(15) 0.0373(17) 0.0479(19) 0.0024(14) 0.0115(13) 0.0129(13)
C02O 0.048(2) 0.043(2) 0.046(2) 0.0149(18) 0.0198(18) 0.0071(19)
C02Q 0.044(2) 0.0305(19) 0.0308(19) 0.0002(15) 0.0166(16) 0.0111(16)
C02R 0.0335(18) 0.0279(19) 0.041(2) 0.0071(15) 0.0093(15) 0.0109(15)
C02S 0.053(2) 0.048(2) 0.036(2) 0.0050(18) 0.0132(18) 0.0071(19)
C02T 0.063(3) 0.037(2) 0.042(2) 0.0067(18) 0.014(2) 0.017(2)
C02U 0.0370(18) 0.034(2) 0.040(2) 0.0121(16) 0.0146(15) 0.0130(16)
C02V 0.0369(19) 0.0279(19) 0.035(2) 0.0045(15) 0.0004(15) 0.0089(16)
C02X 0.071(3) 0.062(3) 0.098(4) -0.006(3) -0.013(3) 0.024(3)
C02Y 0.105(4) 0.087(4) 0.058(3) 0.041(3) 0.048(3) 0.059(4)
C02Z 0.075(3) 0.060(3) 0.068(3) 0.012(2) -0.005(3) 0.001(3)
C031 0.048(2) 0.056(3) 0.035(2) 0.0028(19) 0.0035(18) 0.005(2)
C032 0.057(2) 0.039(2) 0.042(2) 0.0100(18) 0.0081(19) 0.019(2)
C033 0.124(5) 0.103(5) 0.042(3) 0.033(3) 0.049(3) 0.068(4)
C034 0.0436(18) 0.0363(17) 0.042(2) 0.0019(15) 0.0136(15) 0.0094(15)
C035 0.0400(17) 0.060(2) 0.051(2) 0.0072(17) 0.0059(15) 0.0185(17)
C039 0.038(2) 0.071(3) 0.048(2) 0.0179(19) 0.0054(16) 0.0144(19)
C03B 0.095(4) 0.068(4) 0.057(3) 0.001(2) 0.012(3) 0.030(3)
C03C 0.043(2) 0.058(3) 0.049(3) 0.001(2) 0.0013(19) -0.006(2)
C03E 0.066(3) 0.077(3) 0.078(3) 0.031(3) 0.042(3) 0.032(2)
C03F 0.046(2) 0.069(3) 0.109(4) 0.039(3) 0.010(3) 0.016(3)
C03G 0.063(2) 0.0361(18) 0.049(2) 0.0000(15) -0.0001(16) 0.0134(17)
C03H 0.060(3) 0.064(3) 0.048(3) 0.019(2) 0.029(2) 0.020(2)
C03I 0.122(5) 0.081(4) 0.030(2) 0.014(2) 0.022(3) 0.057(4)
C03N 0.061(2) 0.072(3) 0.046(2) 0.0132(18) 0.0139(17) 0.040(2)
C03O 0.043(2) 0.053(2) 0.045(2) 0.0223(17) 0.0113(16) 0.0212(17)
C03P 0.123(6) 0.049(3) 0.111(5) -0.008(3) -0.043(5) 0.011(4)
C03Q 0.064(2) 0.057(2) 0.064(3) 0.023(2) 0.037(2) 0.028(2)
C03S 0.043(2) 0.057(3) 0.173(6) 0.032(4) -0.006(3) 0.007(2)
C03U 0.096(4) 0.078(4) 0.069(4) 0.044(3) 0.052(3) 0.050(3)
C03V 0.038(2) 0.048(3) 0.150(6) 0.030(3) 0.027(3) 0.0170(19)
C03W 0.037(2) 0.068(3) 0.099(4) 0.012(3) -0.004(2) 0.013(2)
C03X 0.106(5) 0.114(5) 0.102(5) 0.067(4) 0.055(4) 0.031(4)
C03Z 0.089(4) 0.058(3) 0.041(2) 0.010(2) 0.024(2) 0.035(3)
C041 0.119(5) 0.052(3) 0.065(3) 0.003(2) 0.014(3) 0.015(3)
C042 0.064(2) 0.046(2) 0.045(2) 0.0090(17) 0.0171(19) 0.0097(19)
C1 0.119(5) 0.057(3) 0.061(3) 0.003(2) 0.012(3) 0.026(3)
C2 0.081(4) 0.071(4) 0.134(6) 0.064(4) 0.005(4) 0.019(3)
C3 0.048(2) 0.074(3) 0.070(3) 0.035(3) -0.002(2) 0.005(2)
C5 0.052(6) 0.040(6) 0.033(5) 0.008(5) 0.014(4) 0.017(5)
C9 0.042(6) 0.042(5) 0.042(5) 0.003(4) 0.009(4) 0.014(5)
C0 0.077(9) 0.042(5) 0.055(6) 0.006(4) 0.012(6) 0.021(5)
C8 0.088(12) 0.060(7) 0.039(6) -0.022(5) -0.015(6) 0.021(7)
C6 0.067(8) 0.073(9) 0.058(8) -0.019(6) -0.006(6) 0.011(7)
C7 0.071(9) 0.065(7) 0.051(6) -0.021(5) 0.001(6) 0.027(6)
C14 0.247(11) 0.058(4) 0.043(3) -0.007(3) 0.002(5) 0.001(6)
C4 0.122(6) 0.115(6) 0.059(4) -0.014(4) -0.032(4) 0.000(5)
C10 0.072(3) 0.078(4) 0.054(3) -0.017(3) -0.005(3) 0.007(3)
C11 0.067(3) 0.042(2) 0.036(2) 0.0098(18) 0.015(2) 0.011(2)
C12 0.140(5) 0.053(3) 0.054(3) 0.013(2) 0.048(3) 0.037(3)
C13 0.243(11) 0.064(4) 0.050(4) -0.005(3) 0.044(5) 0.048(6)

loop_
_atom_type_symbol
_atom_type_description
_atom_type_scat_dispersion_real
_atom_type_scat_dispersion_imag
_atom_type_scat_source
C C 0.0181 0.0091 'International Tables Vol C Tables 4.2.6.8 and 6.1.1.4'
H H 0.0000 0.0000 'International Tables Vol C Tables 4.2.6.8 and 6.1.1.4'
O O 0.0492 0.0322 'International Tables Vol C Tables 4.2.6.8 and 6.1.1.4'
P P 0.2955 0.4335 'International Tables Vol C Tables 4.2.6.8 and 6.1.1.4'

loop_
_geom_angle_atom_site_label_1
_geom_angle_atom_site_label_2
_geom_angle_atom_site_label_3
_geom_angle
_geom_angle_site_symmetry_1
_geom_angle_site_symmetry_3
_geom_angle_publ_flag
O007 P001 O00Q 103.71(15) . . ?
O007 P001 C11 101.13(16) . . ?
O00Q P001 C11 102.32(15) . . ?
O026 P001 O007 115.39(17) . . ?
O026 P001 O00Q 115.05(17) . . ?
O026 P001 C11 117.17(19) . . ?
O00H P002 O00M 103.38(15) . . ?
O00H P002 C015 103.68(17) . . ?
O00M P002 C015 104.38(15) . . ?
O00N P002 O00H 115.29(17) . . ?
O00N P002 O00M 114.16(17) . . ?
O00N P002 C015 114.55(16) . . ?
O00E P003 O00I 105.22(15) . . ?
O00E P003 C01D 102.43(18) . . ?
O00I P003 C01D 102.23(17) . . ?
O00K P003 O00E 114.38(16) . . ?
O00K P003 O00I 114.60(17) . . ?
O00K P003 C01D 116.36(18) . . ?
O00B P004 O00C 104.79(15) . . ?
O00B P004 C02I 102.04(18) . . ?
O00C P004 C02I 103.05(17) . . ?
O00J P004 O00B 114.85(16) . . ?
O00J P004 O00C 114.67(17) . . ?
O00J P004 C02I 115.81(18) . . ?
O00A P005 C030 104.49(14) . . ?
O00D P005 O00A 103.33(14) . . ?
O00D P005 C030 103.19(15) . . ?
O00G P005 O00A 113.86(16) . . ?
O00G P005 O00D 114.62(15) . . ?
O00G P005 C030 115.87(15) . . ?
O008 P006 C01U 98.7(5) . . ?
O008 P006 C5 106.6(5) . . ?
O009 P006 O008 115.72(17) . . ?
O009 P006 O00L 115.15(17) . . ?
O009 P006 C01U 122.8(6) . . ?
O009 P006 C5 111.1(4) . . ?
O00L P006 O008 103.62(15) . . ?
O00L P006 C01U 97.5(5) . . ?
O00L P006 C5 103.6(5) . . ?
C024 O007 P001 126.6(2) . . ?
C00O O008 P006 120.1(2) . . ?
C01K O00A P005 119.4(2) . . ?
C023 O00B P004 122.4(2) . . ?
C00P O00C P004 122.5(2) . . ?
C028 O00D P005 121.0(2) . . ?
C010 O00E P003 122.4(2) . . ?
C03G O00F H00F 109.5 . . ?
C016 O00H P002 121.8(2) . . ?
C02Q O00I P003 121.2(2) . . ?
C00T O00L P006 126.7(2) . . ?
C01A O00M P002 118.5(2) . . ?
C01X C00O O008 115.8(3) . . ?
C02C C00O O008 119.2(3) . . ?
C02C C00O C01X 124.9(4) . . ?
C011 C00P O00C 115.8(3) . . ?
C01M C00P O00C 118.5(3) . . ?
C01M C00P C011 125.5(4) . . ?
C02V O00Q P001 120.4(2) . . ?
H00A C00R H00B 107.2 . . ?
C00Z C00R H00A 108.0 . . ?
C00Z C00R H00B 108.0 . . ?
C00Z C00R C01T 117.2(3) . . ?
C01T C00R H00A 108.0 . . ?
C01T C00R H00B 108.0 . . ?
C016 C00S C01M 116.8(3) . . ?
C016 C00S C02R 119.1(3) . . ?
C01M C00S C02R 124.0(3) . . ?
C00X C00T O00L 119.0(3) . . ?
C00X C00T C01O 125.0(3) . . ?
C01O C00T O00L 115.7(3) . . ?
C01Y C00U C013 122.7(3) . . ?
C02V C00U C013 119.9(3) . . ?
C02V C00U C01Y 117.2(3) . . ?
C035 O00V H00V 109.5 . . ?
C01A C00W C01N 118.4(4) . . ?
C01A C00W C02A 121.3(4) . . ?
C01N C00W C02A 120.3(4) . . ?
C00T C00X C01Z 116.9(3) . . ?
C00T C00X C02F 119.0(3) . . ?
C01Z C00X C02F 123.9(3) . . ?
C02D C00Y H00Y 120.1 . . ?
C02D C00Y C02I 119.7(5) . . ?
C02I C00Y H00Y 120.1 . . ?
C01K C00Z C00R 120.5(3) . . ?
C01K C00Z C02C 116.7(3) . . ?
C02C C00Z C00R 122.7(3) . . ?
C017 C010 O00E 116.1(3) . . ?
C01Z C010 O00E 118.7(3) . . ?
C01Z C010 C017 124.9(3) . . ?
C00P C011 C01G 116.4(4) . . ?
C00P C011 C01R 120.9(4) . . ?
C01G C011 C01R 122.7(4) . . ?
C01Q C012 C018 123.3(3) . . ?
C023 C012 C018 119.8(3) . . ?
C023 C012 C01Q 116.9(3) . . ?
C00U C013 H01D 108.3 . . ?
C00U C013 H01E 108.3 . . ?
C00U C013 C01Q 116.1(3) . . ?
H01D C013 H01E 107.4 . . ?
C01Q C013 H01D 108.3 . . ?
C01Q C013 H01E 108.3 . . ?
C03N O014 H014 109.5 . . ?
C02N C015 P002 117.84(17) . . ?
C02N C015 C03T 120.0 . . ?
C03T C015 P002 122.08(17) . . ?
C015 C02N H02Q 120.0 . . ?
C015 C02N C03J 120.0 . . ?
C03J C02N H02Q 120.0 . . ?
C02N C03J H03J 120.0 . . ?
C03D C03J C02N 120.0 . . ?
C03D C03J H03J 120.0 . . ?
C03J C03D H03H 120.0 . . ?
C03Y C03D C03J 120.0 . . ?
C03Y C03D H03H 120.0 . . ?
C03D C03Y H03Y 120.0 . . ?
C03T C03Y C03D 120.0 . . ?
C03T C03Y H03Y 120.0 . . ?
C015 C03T H03T 120.0 . . ?
C03Y C03T C015 120.0 . . ?
C03Y C03T H03T 120.0 . . ?
C00S C016 O00H 118.4(3) . . ?
C01G C016 O00H 116.0(3) . . ?
C01G C016 C00S 125.5(4) . . ?
C010 C017 C032 119.8(4) . . ?
C01O C017 C010 117.7(3) . . ?
C01O C017 C032 122.5(4) . . ?
C012 C018 H01F 109.1 . . ?
C012 C018 H01G 109.1 . . ?
H01F C018 H01G 107.9 . . ?
C01M C018 C012 112.3(3) . . ?
C01M C018 H01F 109.1 . . ?
C01M C018 H01G 109.1 . . ?
C01J C019 C035 121.3(4) . . ?
C01J C019 C039 118.7(4) . . ?
C039 C019 C035 119.9(4) . . ?
C00W C01A O00M 116.2(3) . . ?
C00W C01A C01Y 125.4(4) . . ?
C01Y C01A O00M 118.3(3) . . ?
C01P C01B C01L 123.2(3) . . ?
C024 C01B C01L 119.3(4) . . ?
C024 C01B C01P 117.5(3) . . ?
C01T C01C C022 122.3(3) . . ?
C02Q C01C C01T 117.8(3) . . ?
C02Q C01C C022 119.9(3) . . ?
C01W C01D P003 122.3(4) . . ?
C03Z C01D P003 118.6(4) . . ?
C03Z C01D C01W 118.7(4) . . ?
H01A C01E H01B 109.5 . . ?
H01A C01E H01C 109.5 . . ?
H01B C01E H01C 109.5 . . ?
C01H C01E H01A 109.5 . . ?
C01H C01E H01B 109.5 . . ?
C01H C01E H01C 109.5 . . ?
C025 C01F H01U 120.1 . . ?
C025 C01F C02H 119.8(4) . . ?
C02H C01F H01U 120.1 . . ?
C011 C01G C03C 121.8(4) . . ?
C016 C01G C011 118.1(3) . . ?
C016 C01G C03C 120.1(4) . . ?
C028 C01H C01E 119.5(4) . . ?
C028 C01H C02G 117.5(4) . . ?
C02G C01H C01E 123.0(4) . . ?
H01H C01I H01I 109.5 . . ?
H01H C01I H01J 109.5 . . ?
H01I C01I H01J 109.5 . . ?
C01P C01I H01H 109.5 . . ?
C01P C01I H01I 109.5 . . ?
C01P C01I H01J 109.5 . . ?
C019 C01J H01T 119.9 . . ?
C019 C01J C03B 120.2(4) . . ?
C03B C01J H01T 119.9 . . ?
C00Z C01K O00A 119.1(3) . . ?
C00Z C01K C02U 125.3(4) . . ?
C02U C01K O00A 115.5(3) . . ?
C01B C01L H01K 109.5 . . ?
C01B C01L H01L 109.5 . . ?
C01B C01L H01M 109.5 . . ?
H01K C01L H01L 109.5 . . ?
H01K C01L H01M 109.5 . . ?
H01L C01L H01M 109.5 . . ?
C00P C01M C00S 117.5(3) . . ?
C00P C01M C018 119.5(3) . . ?
C00S C01M C018 123.0(3) . . ?
C00W C01N C01S 122.7(4) . . ?
C02V C01N C00W 116.6(4) . . ?
C02V C01N C01S 120.6(4) . . ?
C00T C01O C02T 118.8(4) . . ?
C017 C01O C00T 117.5(4) . . ?
C017 C01O C02T 123.7(4) . . ?
C01B C01P C01I 122.8(4) . . ?
C023 C01P C01B 117.4(3) . . ?
C023 C01P C01I 119.7(4) . . ?
C012 C01Q C013 122.9(3) . . ?
C024 C01Q C012 117.4(3) . . ?
C024 C01Q C013 119.6(3) . . ?
C011 C01R H01N 109.5 . . ?
C011 C01R H01O 109.5 . . ?
C011 C01R H01P 109.5 . . ?
H01N C01R H01O 109.5 . . ?
H01N C01R H01P 109.5 . . ?
H01O C01R H01P 109.5 . . ?
C01N C01S H01Q 109.5 . . ?
C01N C01S H01R 109.5 . . ?
C01N C01S H01S 109.5 . . ?
H01Q C01S H01R 109.5 . . ?
H01Q C01S H01S 109.5 . . ?
H01R C01S H01S 109.5 . . ?
C01C C01T C00R 123.8(3) . . ?
C028 C01T C00R 119.6(3) . . ?
C028 C01T C01C 116.5(3) . . ?
C03K C01U P006 118.3(5) . . ?
C03K C01U C037 120.0 . . ?
C037 C01U P006 121.6(5) . . ?
C01U C03K H03K 120.0 . . ?
C01U C03K C036 120.0 . . ?
C036 C03K H03K 120.0 . . ?
C03K C036 H036 120.0 . . ?
C038 C036 C03K 120.0 . . ?
C038 C036 H036 120.0 . . ?
C036 C038 H038 120.0 . . ?
C036 C038 C02M 120.0 . . ?
C02M C038 H038 120.0 . . ?
C038 C02M H02M 120.0 . . ?
C037 C02M C038 120.0 . . ?
C037 C02M H02M 120.0 . . ?
C01U C037 H037 120.0 . . ?
C02M C037 C01U 120.0 . . ?
C02M C037 H037 120.0 . . ?
C029 C01V C02L 121.8(3) . . ?
C029 C01V C03Q 118.3(3) . . ?
C03Q C01V C02L 119.9(3) . . ?
C01D C01W H01W 119.9 . . ?
C021 C01W C01D 120.3(5) . . ?
C021 C01W H01W 119.9 . . ?
C00O C01X C02S 120.2(4) . . ?
C02U C01X C00O 118.0(4) . . ?
C02U C01X C02S 121.8(3) . . ?
C00U C01Y C02R 122.8(3) . . ?
C01A C01Y C00U 116.8(4) . . ?
C01A C01Y C02R 120.3(3) . . ?
C00X C01Z C022 122.9(3) . . ?
C010 C01Z C00X 117.7(3) . . ?
C010 C01Z C022 119.4(3) . . ?
C02L O020 H020 109.5 . . ?
C01W C021 H021 120.2 . . ?
C033 C021 C01W 119.6(6) . . ?
C033 C021 H021 120.2 . . ?
C01C C022 H02A 109.1 . . ?
C01C C022 H02B 109.1 . . ?
C01Z C022 C01C 112.4(3) . . ?
C01Z C022 H02A 109.1 . . ?
C01Z C022 H02B 109.1 . . ?
H02A C022 H02B 107.9 . . ?
C012 C023 O00B 117.7(3) . . ?
C01P C023 O00B 117.0(3) . . ?
C01P C023 C012 125.1(3) . . ?
C01B C024 O007 115.6(3) . . ?
C01Q C024 O007 118.5(3) . . ?
C01Q C024 C01B 125.4(3) . . ?
C01F C025 H025 119.9 . . ?
C01F C025 C029 120.1(4) . . ?
C029 C025 H025 119.9 . . ?
C03F C027 H027 119.9 . . ?
C03P C027 H027 119.9 . . ?
C03P C027 C03F 120.2(6) . . ?
C01H C028 O00D 115.8(3) . . ?
C01H C028 C01T 125.6(4) . . ?
C01T C028 O00D 118.5(3) . . ?
C01V C029 C025 120.6(4) . . ?
C01V C029 H029 119.7 . . ?
C025 C029 H029 119.7 . . ?
C00W C02A H02R 109.5 . . ?
C00W C02A H02S 109.5 . . ?
C00W C02A H02T 109.5 . . ?
H02R C02A H02S 109.5 . . ?
H02R C02A H02T 109.5 . . ?
H02S C02A H02T 109.5 . . ?
C00O C02C C00Z 117.7(3) . . ?
C00O C02C C02F 119.5(3) . . ?
C00Z C02C C02F 122.6(3) . . ?
C00Y C02D H02U 120.0 . . ?
C02Y C02D C00Y 120.0(6) . . ?
C02Y C02D H02U 120.0 . . ?
C034 C02E H02Z 119.4 . . ?
C03V C02E H02Z 119.4 . . ?
C03V C02E C034 121.2(4) . . ?
C00X C02F C02C 114.6(3) . . ?
C00X C02F H02C 108.6 . . ?
C00X C02F H02D 108.6 . . ?
C02C C02F H02C 108.6 . . ?
C02C C02F H02D 108.6 . . ?
H02C C02F H02D 107.6 . . ?
C01H C02G C031 122.1(4) . . ?
C02Q C02G C01H 117.5(4) . . ?
C02Q C02G C031 120.4(4) . . ?
C01F C02H H16 119.6 . . ?
C03Q C02H C01F 120.7(4) . . ?
C03Q C02H H16 119.6 . . ?
C00Y C02I P004 117.9(4) . . ?
C03H C02I P004 121.7(3) . . ?
C03H C02I C00Y 120.0(4) . . ?
C02W C02J H02J 120.0 . . ?
C02W C02J C03A 120.0 . . ?
C03A C02J H02J 120.0 . . ?
C02J C02W H02W 120.0 . . ?
C02P C02W C02J 120.0 . . ?
C02P C02W H02W 120.0 . . ?
C02W C02P H02P 120.0 . . ?
C02W C02P C030 120.0 . . ?
C030 C02P H02P 120.0 . . ?
C02P C030 P005 121.57(16) . . ?
C03M C030 P005 118.35(16) . . ?
C03M C030 C02P 120.0 . . ?
C030 C03M H03M 120.0 . . ?
C030 C03M C03A 120.0 . . ?
C03A C03M H03M 120.0 . . ?
C02J C03A H03A 120.0 . . ?
C03M C03A C02J 120.0 . . ?
C03M C03A H03A 120.0 . . ?
C01V C02L H17 108.0 . . ?
O020 C02L C01V 108.2(3) . . ?
O020 C02L H17 108.0 . . ?
O020 C02L C03W 111.9(3) . . ?
C03W C02L C01V 112.4(3) . . ?
C03W C02L H17 108.0 . . ?
H02E C02O H02F 109.5 . . ?
H02E C02O H02G 109.5 . . ?
H02F C02O H02G 109.5 . . ?
C02U C02O H02E 109.5 . . ?
C02U C02O H02F 109.5 . . ?
C02U C02O H02G 109.5 . . ?
C01C C02Q O00I 118.4(3) . . ?
C02G C02Q O00I 116.6(3) . . ?
C02G C02Q C01C 124.9(4) . . ?
C00S C02R C01Y 117.5(3) . . ?
C00S C02R H02V 107.9 . . ?
C00S C02R H02X 107.9 . . ?
C01Y C02R H02V 107.9 . . ?
C01Y C02R H02X 107.9 . . ?
H02V C02R H02X 107.2 . . ?
C01X C02S H02H 109.5 . . ?
C01X C02S H02I 109.5 . . ?
C01X C02S H02K 109.5 . . ?
H02H C02S H02I 109.5 . . ?
H02H C02S H02K 109.5 . . ?
H02I C02S H02K 109.5 . . ?
C01O C02T H02L 109.5 . . ?
C01O C02T H02N 109.5 . . ?
C01O C02T H02O 109.5 . . ?
H02L C02T H02N 109.5 . . ?
H02L C02T H02O 109.5 . . ?
H02N C02T H02O 109.5 . . ?
C01K C02U C02O 120.8(4) . . ?
C01X C02U C01K 117.3(3) . . ?
C01X C02U C02O 121.9(4) . . ?
C00U C02V O00Q 118.6(3) . . ?
C01N C02V O00Q 115.8(3) . . ?
C01N C02V C00U 125.5(4) . . ?
H02 C02X H 109.5 . . ?
H02 C02X HA 109.5 . . ?
H C02X HA 109.5 . . ?
C035 C02X H02 109.5 . . ?
C035 C02X H 109.5 . . ?
C035 C02X HA 109.5 . . ?
C02D C02Y H02Y 119.8 . . ?
C03U C02Y C02D 120.5(5) . . ?
C03U C02Y H02Y 119.8 . . ?
C03B C02Z H1 119.8 . . ?
C3 C02Z H1 119.8 . . ?
C3 C02Z C03B 120.4(5) . . ?
C02G C031 H03B 109.5 . . ?
C02G C031 H03C 109.5 . . ?
C02G C031 H03D 109.5 . . ?
H03B C031 H03C 109.5 . . ?
H03B C031 H03D 109.5 . . ?
H03C C031 H03D 109.5 . . ?
C017 C032 H03E 109.5 . . ?
C017 C032 H03F 109.5 . . ?
C017 C032 H03G 109.5 . . ?
H03E C032 H03F 109.5 . . ?
H03E C032 H03G 109.5 . . ?
H03F C032 H03G 109.5 . . ?
C021 C033 H033 119.7 . . ?
C03I C033 C021 120.7(5) . . ?
C03I C033 H033 119.7 . . ?
C02E C034 C03G 119.2(4) . . ?
C03E C034 C02E 118.2(4) . . ?
C03E C034 C03G 122.6(4) . . ?
O00V C035 C019 112.4(3) . . ?
O00V C035 C02X 111.1(4) . . ?
O00V C035 H035 106.6 . . ?
C019 C035 C02X 112.9(3) . . ?
C019 C035 H035 106.6 . . ?
C02X C035 H035 106.6 . . ?
C019 C039 H039 120.0 . . ?
C3 C039 C019 120.1(5) . . ?
C3 C039 H039 120.0 . . ?
C01J C03B H3 119.9 . . ?
C02Z C03B C01J 120.2(5) . . ?
C02Z C03B H3 119.9 . . ?
C01G C03C H03L 109.5 . . ?
C01G C03C H03N 109.5 . . ?
C01G C03C H03O 109.5 . . ?
H03L C03C H03N 109.5 . . ?
H03L C03C H03O 109.5 . . ?
H03N C03C H03O 109.5 . . ?
C034 C03E H03Q 119.3 . . ?
C034 C03E C03X 121.4(5) . . ?
C03X C03E H03Q 119.3 . . ?
C027 C03F H5 120.1 . . ?
C03O C03F C027 119.7(7) . . ?
C03O C03F H5 120.1 . . ?
O00F C03G C034 107.6(3) . . ?
O00F C03G H03R 107.5 . . ?
O00F C03G C03S 111.5(3) . . ?
C034 C03G H03R 107.5 . . ?
C03S C03G C034 114.9(4) . . ?
C03S C03G H03R 107.5 . . ?
C02I C03H H03P 119.9 . . ?
C02I C03H C03U 120.2(5) . . ?
C03U C03H H03P 119.9 . . ?
C033 C03I H03I 119.5 . . ?
C033 C03I C03Z 121.0(6) . . ?
C03Z C03I H03I 119.5 . . ?
O014 C03N H11 108.4 . . ?
O014 C03N C03O 110.8(3) . . ?
O014 C03N C041 106.4(4) . . ?
C03O C03N H11 108.4 . . ?
C03O C03N C041 114.4(4) . . ?
C041 C03N H11 108.4 . . ?
C03F C03O C03N 120.0(5) . . ?
C042 C03O C03F 118.4(5) . . ?
C042 C03O C03N 121.6(4) . . ?
C027 C03P H15 119.7 . . ?
C1 C03P C027 120.6(6) . . ?
C1 C03P H15 119.7 . . ?
C01V C03Q H18 119.8 . . ?
C02H C03Q C01V 120.4(4) . . ?
C02H C03Q H18 119.8 . . ?
C03G C03S H03S 109.5 . . ?
C03G C03S H03V 109.5 . . ?
C03G C03S H03W 109.5 . . ?
H03S C03S H03V 109.5 . . ?
H03S C03S H03W 109.5 . . ?
H03V C03S H03W 109.5 . . ?
C02Y C03U C03H 119.5(6) . . ?
C02Y C03U H03U 120.2 . . ?
C03H C03U H03U 120.2 . . ?
C02E C03V H03X 120.0 . . ?
C02E C03V C2 120.0(5) . . ?
C2 C03V H03X 120.0 . . ?
C02L C03W H19 109.5 . . ?
C02L C03W HB 109.5 . . ?
C02L C03W HC 109.5 . . ?
H19 C03W HB 109.5 . . ?
H19 C03W HC 109.5 . . ?
HB C03W HC 109.5 . . ?
C03E C03X H03 120.1 . . ?
C2 C03X C03E 119.9(5) . . ?
C2 C03X H03 120.1 . . ?
C01D C03Z H03Z 120.1 . . ?
C03I C03Z C01D 119.8(5) . . ?
C03I C03Z H03Z 120.1 . . ?
C03N C041 H04A 109.5 . . ?
C03N C041 H04B 109.5 . . ?
C03N C041 H04C 109.5 . . ?
H04A C041 H04B 109.5 . . ?
H04A C041 H04C 109.5 . . ?
H04B C041 H04C 109.5 . . ?
C03O C042 H042 118.5 . . ?
C03O C042 C1 123.0(5) . . ?
C1 C042 H042 118.5 . . ?
C03P C1 C042 118.0(7) . . ?
C03P C1 H1A 121.0 . . ?
C042 C1 H1A 121.0 . . ?
C03V C2 H2 120.4 . . ?
C03X C2 C03V 119.2(5) . . ?
C03X C2 H2 120.4 . . ?
C02Z C3 C039 120.2(5) . . ?
C02Z C3 H3A 119.9 . . ?
C039 C3 H3A 119.9 . . ?
C9 C5 P006 120.5(5) . . ?
C9 C5 C7 120.0 . . ?
C7 C5 P006 119.4(5) . . ?
C5 C9 H9 120.0 . . ?
C5 C9 C0 120.0 . . ?
C0 C9 H9 120.0 . . ?
C9 C0 H0 120.0 . . ?
C8 C0 C9 120.0 . . ?
C8 C0 H0 120.0 . . ?
C0 C8 H8 120.0 . . ?
C6 C8 C0 120.0 . . ?
C6 C8 H8 120.0 . . ?
C8 C6 H6 120.0 . . ?
C7 C6 C8 120.0 . . ?
C7 C6 H6 120.0 . . ?
C5 C7 H7 120.0 . . ?
C6 C7 C5 120.0 . . ?
C6 C7 H7 120.0 . . ?
C4 C14 H14 120.0 . . ?
C4 C14 C13 120.0 . . ?
C13 C14 H14 120.0 . . ?
C14 C4 H4 120.0 . . ?
C14 C4 C10 120.0 . . ?
C10 C4 H4 120.0 . . ?
C4 C10 H10 120.0 . . ?
C11 C10 C4 120.0 . . ?
C11 C10 H10 120.0 . . ?
C10 C11 P001 121.1(2) . . ?
C10 C11 C12 120.0 . . ?
C12 C11 P001 118.7(2) . . ?
C11 C12 H12 120.0 . . ?
C11 C12 C13 120.0 . . ?
C13 C12 H12 120.0 . . ?
C14 C13 H13 120.0 . . ?
C12 C13 C14 120.0 . . ?
C12 C13 H13 120.0 . . ?

loop_
_geom_bond_atom_site_label_1
_geom_bond_atom_site_label_2
_geom_bond_distance
_geom_bond_site_symmetry_2
_geom_bond_publ_flag
P001 O007 1.580(3) . ?
P001 O00Q 1.591(3) . ?
P001 O026 1.461(3) . ?
P001 C11 1.764(3) . ?
P002 O00H 1.582(3) . ?
P002 O00M 1.592(3) . ?
P002 O00N 1.465(3) . ?
P002 C015 1.763(2) . ?
P003 O00E 1.588(3) . ?
P003 O00I 1.591(3) . ?
P003 O00K 1.457(3) . ?
P003 C01D 1.777(4) . ?
P004 O00B 1.582(3) . ?
P004 O00C 1.582(3) . ?
P004 O00J 1.458(3) . ?
P004 C02I 1.790(4) . ?
P005 O00A 1.584(3) . ?
P005 O00D 1.581(3) . ?
P005 O00G 1.458(3) . ?
P005 C030 1.765(2) . ?
P006 O008 1.593(3) . ?
P006 O009 1.450(3) . ?
P006 O00L 1.591(3) . ?
P006 C01U 1.810(6) . ?
P006 C5 1.739(6) . ?
O007 C024 1.410(4) . ?
O008 C00O 1.407(5) . ?
O00A C01K 1.405(5) . ?
O00B C023 1.417(4) . ?
O00C C00P 1.420(5) . ?
O00D C028 1.413(5) . ?
O00E C010 1.409(4) . ?
O00F H00F 0.8400 . ?
O00F C03G 1.439(5) . ?
O00H C016 1.410(4) . ?
O00I C02Q 1.418(4) . ?
O00L C00T 1.404(4) . ?
O00M C01A 1.426(5) . ?
C00O C01X 1.393(5) . ?
C00O C02C 1.388(5) . ?
C00P C011 1.397(5) . ?
C00P C01M 1.390(5) . ?
O00Q C02V 1.414(5) . ?
C00R H00A 0.9900 . ?
C00R H00B 0.9900 . ?
C00R C00Z 1.522(5) . ?
C00R C01T 1.528(5) . ?
C00S C016 1.398(5) . ?
C00S C01M 1.406(5) . ?
C00S C02R 1.522(5) . ?
C00T C00X 1.394(5) . ?
C00T C01O 1.397(5) . ?
C00U C013 1.515(5) . ?
C00U C01Y 1.403(5) . ?
C00U C02V 1.396(5) . ?
O00V H00V 0.8400 . ?
O00V C035 1.426(5) . ?
C00W C01A 1.374(6) . ?
C00W C01N 1.394(6) . ?
C00W C02A 1.517(5) . ?
C00X C01Z 1.402(5) . ?
C00X C02F 1.522(5) . ?
C00Y H00Y 0.9500 . ?
C00Y C02D 1.387(7) . ?
C00Y C02I 1.391(6) . ?
C00Z C01K 1.394(5) . ?
C00Z C02C 1.416(5) . ?
C010 C017 1.391(5) . ?
C010 C01Z 1.390(5) . ?
C011 C01G 1.407(6) . ?
C011 C01R 1.500(6) . ?
C012 C018 1.519(5) . ?
C012 C01Q 1.407(5) . ?
C012 C023 1.398(5) . ?
C013 H01D 0.9900 . ?
C013 H01E 0.9900 . ?
C013 C01Q 1.529(5) . ?
O014 H014 0.8400 . ?
O014 C03N 1.448(5) . ?
C015 C02N 1.3900 . ?
C015 C03T 1.3900 . ?
C02N H02Q 0.9500 . ?
C02N C03J 1.3900 . ?
C03J H03J 0.9500 . ?
C03J C03D 1.3900 . ?
C03D H03H 0.9500 . ?
C03D C03Y 1.3900 . ?
C03Y H03Y 0.9500 . ?
C03Y C03T 1.3900 . ?
C03T H03T 0.9500 . ?
C016 C01G 1.377(6) . ?
C017 C01O 1.390(6) . ?
C017 C032 1.516(5) . ?
C018 H01F 0.9900 . ?
C018 H01G 0.9900 . ?
C018 C01M 1.515(5) . ?
C019 C01J 1.376(6) . ?
C019 C035 1.509(6) . ?
C019 C039 1.403(6) . ?
C01A C01Y 1.400(5) . ?
C01B C01L 1.508(5) . ?
C01B C01P 1.398(5) . ?
C01B C024 1.387(5) . ?
C01C C01T 1.408(5) . ?
C01C C022 1.530(5) . ?
C01C C02Q 1.392(5) . ?
C01D C01W 1.403(7) . ?
C01D C03Z 1.394(7) . ?
C01E H01A 0.9800 . ?
C01E H01B 0.9800 . ?
C01E H01C 0.9800 . ?
C01E C01H 1.507(6) . ?
C01F H01U 0.9500 . ?
C01F C025 1.362(6) . ?
C01F C02H 1.381(6) . ?
C01G C03C 1.508(6) . ?
C01H C028 1.387(6) . ?
C01H C02G 1.396(6) . ?
C01I H01H 0.9800 . ?
C01I H01I 0.9800 . ?
C01I H01J 0.9800 . ?
C01I C01P 1.507(5) . ?
C01J H01T 0.9500 . ?
C01J C03B 1.392(8) . ?
C01K C02U 1.399(6) . ?
C01L H01K 0.9800 . ?
C01L H01L 0.9800 . ?
C01L H01M 0.9800 . ?
C01N C01S 1.498(6) . ?
C01N C02V 1.394(5) . ?
C01O C02T 1.503(6) . ?
C01P C023 1.389(5) . ?
C01Q C024 1.387(5) . ?
C01R H01N 0.9800 . ?
C01R H01O 0.9800 . ?
C01R H01P 0.9800 . ?
C01S H01Q 0.9800 . ?
C01S H01R 0.9800 . ?
C01S H01S 0.9800 . ?
C01T C028 1.391(5) . ?
C01U C03K 1.3900 . ?
C01U C037 1.3900 . ?
C03K H03K 0.9500 . ?
C03K C036 1.3900 . ?
C036 H036 0.9500 . ?
C036 C038 1.3900 . ?
C038 H038 0.9500 . ?
C038 C02M 1.3900 . ?
C02M H02M 0.9500 . ?
C02M C037 1.3900 . ?
C037 H037 0.9500 . ?
C01V C029 1.387(5) . ?
C01V C02L 1.511(5) . ?
C01V C03Q 1.394(6) . ?
C01W H01W 0.9500 . ?
C01W C021 1.387(7) . ?
C01X C02S 1.518(6) . ?
C01X C02U 1.392(6) . ?
C01Y C02R 1.530(5) . ?
C01Z C022 1.528(5) . ?
O020 H020 0.8400 . ?
O020 C02L 1.415(4) . ?
C021 H021 0.9500 . ?
C021 C033 1.381(9) . ?
C022 H02A 0.9900 . ?
C022 H02B 0.9900 . ?
C025 H025 0.9500 . ?
C025 C029 1.396(6) . ?
C027 H027 0.9500 . ?
C027 C03F 1.395(11) . ?
C027 C03P 1.381(12) . ?
C029 H029 0.9500 . ?
C02A H02R 0.9800 . ?
C02A H02S 0.9800 . ?
C02A H02T 0.9800 . ?
C02C C02F 1.526(5) . ?
C02D H02U 0.9500 . ?
C02D C02Y 1.381(9) . ?
C02E H02Z 0.9500 . ?
C02E C034 1.371(6) . ?
C02E C03V 1.369(7) . ?
C02F H02C 0.9900 . ?
C02F H02D 0.9900 . ?
C02G C02Q 1.388(6) . ?
C02G C031 1.509(6) . ?
C02H H16 0.9500 . ?
C02H C03Q 1.373(6) . ?
C02I C03H 1.373(7) . ?
C02J H02J 0.9500 . ?
C02J C02W 1.3900 . ?
C02J C03A 1.3900 . ?
C02W H02W 0.9500 . ?
C02W C02P 1.3900 . ?
C02P H02P 0.9500 . ?
C02P C030 1.3900 . ?
C030 C03M 1.3900 . ?
C03M H03M 0.9500 . ?
C03M C03A 1.3900 . ?
C03A H03A 0.9500 . ?
C02L H17 1.0000 . ?
C02L C03W 1.510(5) . ?
C02O H02E 0.9800 . ?
C02O H02F 0.9800 . ?
C02O H02G 0.9800 . ?
C02O C02U 1.504(5) . ?
C02R H02V 0.9900 . ?
C02R H02X 0.9900 . ?
C02S H02H 0.9800 . ?
C02S H02I 0.9800 . ?
C02S H02K 0.9800 . ?
C02T H02L 0.9800 . ?
C02T H02N 0.9800 . ?
C02T H02O 0.9800 . ?
C02X H02 0.9800 . ?
C02X H 0.9800 . ?
C02X HA 0.9800 . ?
C02X C035 1.517(6) . ?
C02Y H02Y 0.9500 . ?
C02Y C03U 1.375(9) . ?
C02Z H1 0.9500 . ?
C02Z C03B 1.371(8) . ?
C02Z C3 1.357(9) . ?
C031 H03B 0.9800 . ?
C031 H03C 0.9800 . ?
C031 H03D 0.9800 . ?
C032 H03E 0.9800 . ?
C032 H03F 0.9800 . ?
C032 H03G 0.9800 . ?
C033 H033 0.9500 . ?
C033 C03I 1.352(9) . ?
C034 C03E 1.357(6) . ?
C034 C03G 1.522(5) . ?
C035 H035 1.0000 . ?
C039 H039 0.9500 . ?
C039 C3 1.387(7) . ?
C03B H3 0.9500 . ?
C03C H03L 0.9800 . ?
C03C H03N 0.9800 . ?
C03C H03O 0.9800 . ?
C03E H03Q 0.9500 . ?
C03E C03X 1.386(8) . ?
C03F H5 0.9500 . ?
C03F C03O 1.385(7) . ?
C03G H03R 1.0000 . ?
C03G C03S 1.490(7) . ?
C03H H03P 0.9500 . ?
C03H C03U 1.398(7) . ?
C03I H03I 0.9500 . ?
C03I C03Z 1.386(7) . ?
C03N H11 1.0000 . ?
C03N C03O 1.498(6) . ?
C03N C041 1.522(7) . ?
C03O C042 1.375(6) . ?
C03P H15 0.9500 . ?
C03P C1 1.378(10) . ?
C03Q H18 0.9500 . ?
C03S H03S 0.9800 . ?
C03S H03V 0.9800 . ?
C03S H03W 0.9800 . ?
C03U H03U 0.9500 . ?
C03V H03X 0.9500 . ?
C03V C2 1.379(9) . ?
C03W H19 0.9800 . ?
C03W HB 0.9800 . ?
C03W HC 0.9800 . ?
C03X H03 0.9500 . ?
C03X C2 1.359(10) . ?
C03Z H03Z 0.9500 . ?
C041 H04A 0.9800 . ?
C041 H04B 0.9800 . ?
C041 H04C 0.9800 . ?
C042 H042 0.9500 . ?
C042 C1 1.380(7) . ?
C1 H1A 0.9500 . ?
C2 H2 0.9500 . ?
C3 H3A 0.9500 . ?
C5 C9 1.3900 . ?
C5 C7 1.3900 . ?
C9 H9 0.9500 . ?
C9 C0 1.3900 . ?
C0 H0 0.9500 . ?
C0 C8 1.3900 . ?
C8 H8 0.9500 . ?
C8 C6 1.3900 . ?
C6 H6 0.9500 . ?
C6 C7 1.3900 . ?
C7 H7 0.9500 . ?
C14 H14 0.9500 . ?
C14 C4 1.3900 . ?
C14 C13 1.3900 . ?
C4 H4 0.9500 . ?
C4 C10 1.3900 . ?
C10 H10 0.9500 . ?
C10 C11 1.3900 . ?
C11 C12 1.3900 . ?
C12 H12 0.9500 . ?
C12 C13 1.3900 . ?
C13 H13 0.9500 . ?

loop_
_geom_torsion_atom_site_label_1
_geom_torsion_atom_site_label_2
_geom_torsion_atom_site_label_3
_geom_torsion_atom_site_label_4
_geom_torsion
_geom_torsion_site_symmetry_1
_geom_torsion_site_symmetry_2
_geom_torsion_site_symmetry_3
_geom_torsion_site_symmetry_4
_geom_torsion_publ_flag
P001 O007 C024 C01B 104.0(3) . . . . ?
P001 O007 C024 C01Q -83.1(4) . . . . ?
P001 O00Q C02V C00U 81.7(4) . . . . ?
P001 O00Q C02V C01N -100.8(3) . . . . ?
P001 C11 C12 C13 -175.2(3) . . . . ?
P002 O00H C016 C00S 81.7(4) . . . . ?
P002 O00H C016 C01G -102.0(4) . . . . ?
P002 O00M C01A C00W 104.2(3) . . . . ?
P002 O00M C01A C01Y -78.3(4) . . . . ?
P002 C015 C02N C03J 176.9(3) . . . . ?
P002 C015 C03T C03Y -176.7(3) . . . . ?
P003 O00E C010 C017 99.4(3) . . . . ?
P003 O00E C010 C01Z -86.2(4) . . . . ?
P003 O00I C02Q C01C 85.9(4) . . . . ?
P003 O00I C02Q C02G -98.3(3) . . . . ?
P003 C01D C01W C021 173.0(4) . . . . ?
P003 C01D C03Z C03I -174.5(4) . . . . ?
P004 O00B C023 C012 87.0(4) . . . . ?
P004 O00B C023 C01P -97.7(3) . . . . ?
P004 O00C C00P C011 97.0(4) . . . . ?
P004 O00C C00P C01M -86.2(4) . . . . ?
P004 C02I C03H C03U -172.7(4) . . . . ?
P005 O00A C01K C00Z 78.6(4) . . . . ?
P005 O00A C01K C02U -104.7(3) . . . . ?
P005 O00D C028 C01H 100.7(3) . . . . ?
P005 O00D C028 C01T -81.6(4) . . . . ?
P005 C030 C03M C03A -176.6(3) . . . . ?
P006 O008 C00O C01X 101.0(3) . . . . ?
P006 O008 C00O C02C -83.6(4) . . . . ?
P006 O00L C00T C00X 82.4(4) . . . . ?
P006 O00L C00T C01O -102.9(3) . . . . ?
P006 C01U C03K C036 176.4(10) . . . . ?
P006 C01U C037 C02M -176.3(10) . . . . ?
P006 C5 C9 C0 176.8(11) . . . . ?
P006 C5 C7 C6 -176.9(10) . . . . ?
O007 P001 O00Q C02V -89.8(3) . . . . ?
O007 P001 C11 C10 -58.0(2) . . . . ?
O007 P001 C11 C12 117.2(2) . . . . ?
O008 P006 O00L C00T -88.2(3) . . . . ?
O008 P006 C01U C03K 135.2(8) . . . . ?
O008 P006 C01U C037 -48.5(7) . . . . ?
O008 P006 C5 C9 128.2(7) . . . . ?
O008 P006 C5 C7 -55.0(7) . . . . ?
O008 C00O C01X C02S -1.7(5) . . . . ?
O008 C00O C01X C02U 176.9(3) . . . . ?
O008 C00O C02C C00Z -175.1(3) . . . . ?
O008 C00O C02C C02F 1.4(5) . . . . ?
O009 P006 O008 C00O -38.1(3) . . . . ?
O009 P006 O00L C00T 39.2(4) . . . . ?
O009 P006 C01U C03K 6.8(10) . . . . ?
O009 P006 C01U C037 -176.8(6) . . . . ?
O009 P006 C5 C9 1.3(9) . . . . ?
O009 P006 C5 C7 178.1(5) . . . . ?
O00A P005 O00D C028 96.8(3) . . . . ?
O00A P005 C030 C02P 48.0(3) . . . . ?
O00A P005 C030 C03M -135.4(2) . . . . ?
O00A C01K C02U C01X -175.8(3) . . . . ?
O00A C01K C02U C02O 2.8(5) . . . . ?
O00B P004 O00C C00P 85.4(3) . . . . ?
O00B P004 C02I C00Y 161.0(3) . . . . ?
O00B P004 C02I C03H -26.8(4) . . . . ?
O00C P004 O00B C023 -86.2(3) . . . . ?
O00C P004 C02I C00Y 52.5(4) . . . . ?
O00C P004 C02I C03H -135.3(4) . . . . ?
O00C C00P C011 C01G 171.4(3) . . . . ?
O00C C00P C011 C01R -8.0(6) . . . . ?
O00C C00P C01M C00S -172.3(3) . . . . ?
O00C C00P C01M C018 7.9(5) . . . . ?
O00D P005 O00A C01K -95.2(3) . . . . ?
O00D P005 C030 C02P -59.7(3) . . . . ?
O00D P005 C030 C03M 116.9(3) . . . . ?
O00E P003 O00I C02Q -86.5(3) . . . . ?
O00E P003 C01D C01W 23.5(4) . . . . ?
O00E P003 C01D C03Z -163.9(3) . . . . ?
O00E C010 C017 C01O 171.3(3) . . . . ?
O00E C010 C017 C032 -9.1(5) . . . . ?
O00E C010 C01Z C00X -170.1(3) . . . . ?
O00E C010 C01Z C022 8.4(5) . . . . ?
O00G P005 O00A C01K 29.7(3) . . . . ?
O00G P005 O00D C028 -27.7(3) . . . . ?
O00G P005 C030 C02P 174.2(3) . . . . ?
O00G P005 C030 C03M -9.2(3) . . . . ?
O00H P002 O00M C01A 95.7(3) . . . . ?
O00H P002 C015 C02N -105.7(3) . . . . ?
O00H P002 C015 C03T 71.1(3) . . . . ?
O00H C016 C01G C011 -173.8(3) . . . . ?
O00H C016 C01G C03C 5.5(6) . . . . ?
O00I P003 O00E C010 86.6(3) . . . . ?
O00I P003 C01D C01W 132.4(4) . . . . ?
O00I P003 C01D C03Z -55.1(4) . . . . ?
O00J P004 O00B C023 40.5(3) . . . . ?
O00J P004 O00C C00P -41.5(3) . . . . ?
O00J P004 C02I C00Y -73.5(4) . . . . ?
O00J P004 C02I C03H 98.7(4) . . . . ?
O00K P003 O00E C010 -40.1(3) . . . . ?
O00K P003 O00I C02Q 40.0(3) . . . . ?
O00K P003 C01D C01W -102.0(4) . . . . ?
O00K P003 C01D C03Z 70.6(4) . . . . ?
O00L P006 O008 C00O 88.9(3) . . . . ?
O00L P006 C01U C03K -119.7(7) . . . . ?
O00L P006 C01U C037 56.6(7) . . . . ?
O00L P006 C5 C9 -122.9(7) . . . . ?
O00L P006 C5 C7 53.9(7) . . . . ?
O00L C00T C00X C01Z 169.9(3) . . . . ?
O00L C00T C00X C02F -5.6(5) . . . . ?
O00L C00T C01O C017 -168.9(3) . . . . ?
O00L C00T C01O C02T 10.2(5) . . . . ?
O00M P002 O00H C016 -97.1(3) . . . . ?
O00M P002 C015 C02N 146.3(3) . . . . ?
O00M P002 C015 C03T -36.8(3) . . . . ?
O00M C01A C01Y C00U -177.9(3) . . . . ?
O00M C01A C01Y C02R -2.3(5) . . . . ?
O00N P002 O00H C016 28.2(3) . . . . ?
O00N P002 O00M C01A -30.3(3) . . . . ?
O00N P002 C015 C02N 20.8(3) . . . . ?
O00N P002 C015 C03T -162.4(3) . . . . ?
C00O C01X C02U C01K -2.0(5) . . . . ?
C00O C01X C02U C02O 179.4(3) . . . . ?
C00O C02C C02F C00X 92.4(4) . . . . ?
C00P C011 C01G C016 1.8(6) . . . . ?
C00P C011 C01G C03C -177.5(4) . . . . ?
O00Q P001 O007 C024 89.5(3) . . . . ?
O00Q P001 C11 C10 48.9(2) . . . . ?
O00Q P001 C11 C12 -136.0(2) . . . . ?
C00R C00Z C01K O00A 1.3(5) . . . . ?
C00R C00Z C01K C02U -175.1(3) . . . . ?
C00R C00Z C02C C00O 174.8(3) . . . . ?
C00R C00Z C02C C02F -1.7(5) . . . . ?
C00R C01T C028 O00D 2.6(5) . . . . ?
C00R C01T C028 C01H -179.9(3) . . . . ?
C00S C016 C01G C011 2.3(6) . . . . ?
C00S C016 C01G C03C -178.4(4) . . . . ?
C00T C00X C01Z C010 -0.3(5) . . . . ?
C00T C00X C01Z C022 -178.7(3) . . . . ?
C00T C00X C02F C02C -85.1(4) . . . . ?
C00U C013 C01Q C012 -99.9(4) . . . . ?
C00U C013 C01Q C024 83.2(4) . . . . ?
C00U C01Y C02R C00S -92.3(4) . . . . ?
C00W C01A C01Y C00U -0.7(5) . . . . ?
C00W C01A C01Y C02R 175.0(3) . . . . ?
C00W C01N C02V O00Q -178.0(3) . . . . ?
C00W C01N C02V C00U -0.6(6) . . . . ?
C00X C00T C01O C017 5.4(5) . . . . ?
C00X C00T C01O C02T -175.4(3) . . . . ?
C00X C01Z C022 C01C -95.0(4) . . . . ?
C00Y C02D C02Y C03U -1.6(8) . . . . ?
C00Y C02I C03H C03U -0.6(7) . . . . ?
C00Z C00R C01T C01C -97.8(4) . . . . ?
C00Z C00R C01T C028 86.1(4) . . . . ?
C00Z C01K C02U C01X 0.7(6) . . . . ?
C00Z C01K C02U C02O 179.3(4) . . . . ?
C00Z C02C C02F C00X -91.2(4) . . . . ?
C010 C017 C01O C00T -1.8(5) . . . . ?
C010 C017 C01O C02T 179.1(4) . . . . ?
C010 C01Z C022 C01C 86.6(4) . . . . ?
C011 C00P C01M C00S 4.2(6) . . . . ?
C011 C00P C01M C018 -175.6(4) . . . . ?
C012 C018 C01M C00P 87.6(4) . . . . ?
C012 C018 C01M C00S -92.2(4) . . . . ?
C012 C01Q C024 O007 -169.9(3) . . . . ?
C012 C01Q C024 C01B 2.2(5) . . . . ?
C013 C00U C01Y C01A 176.9(3) . . . . ?
C013 C00U C01Y C02R 1.4(5) . . . . ?
C013 C00U C02V O00Q 0.8(5) . . . . ?
C013 C00U C02V C01N -176.5(3) . . . . ?
C013 C01Q C024 O007 7.2(5) . . . . ?
C013 C01Q C024 C01B 179.4(3) . . . . ?
O014 C03N C03O C03F 94.6(4) . . . . ?
O014 C03N C03O C042 -82.9(5) . . . . ?
C015 P002 O00H C016 154.2(3) . . . . ?
C015 P002 O00M C01A -156.1(3) . . . . ?
C015 C02N C03J C03D 0.0 . . . . ?
C02N C015 C03T C03Y 0.0 . . . . ?
C02N C03J C03D C03Y 0.0 . . . . ?
C03J C03D C03Y C03T 0.0 . . . . ?
C03D C03Y C03T C015 0.0 . . . . ?
C03T C015 C02N C03J 0.0 . . . . ?
C016 C00S C01M C00P 0.0(5) . . . . ?
C016 C00S C01M C018 179.8(3) . . . . ?
C016 C00S C02R C01Y -86.0(4) . . . . ?
C017 C010 C01Z C00X 3.7(5) . . . . ?
C017 C010 C01Z C022 -177.8(3) . . . . ?
C018 C012 C01Q C013 2.6(5) . . . . ?
C018 C012 C01Q C024 179.7(3) . . . . ?
C018 C012 C023 O00B -8.4(5) . . . . ?
C018 C012 C023 C01P 176.7(3) . . . . ?
C019 C01J C03B C02Z 2.2(8) . . . . ?
C019 C039 C3 C02Z 2.4(7) . . . . ?
C01A C00W C01N C01S -176.1(4) . . . . ?
C01A C00W C01N C02V 1.3(5) . . . . ?
C01A C01Y C02R C00S 92.3(4) . . . . ?
C01B C01P C023 O00B -170.3(3) . . . . ?
C01B C01P C023 C012 4.6(5) . . . . ?
C01C C01T C028 O00D -173.8(3) . . . . ?
C01C C01T C028 C01H 3.7(5) . . . . ?
C01D P003 O00E C010 -166.9(3) . . . . ?
C01D P003 O00I C02Q 166.8(3) . . . . ?
C01D C01W C021 C033 0.9(9) . . . . ?
C01E C01H C028 O00D -4.8(5) . . . . ?
C01E C01H C028 C01T 177.6(4) . . . . ?
C01E C01H C02G C02Q 178.5(4) . . . . ?
C01E C01H C02G C031 -2.6(6) . . . . ?
C01F C025 C029 C01V -2.0(6) . . . . ?
C01F C02H C03Q C01V 0.1(9) . . . . ?
C01H C02G C02Q O00I -171.8(3) . . . . ?
C01H C02G C02Q C01C 3.8(6) . . . . ?
C01I C01P C023 O00B 8.5(5) . . . . ?
C01I C01P C023 C012 -176.5(4) . . . . ?
C01J C019 C035 O00V 118.0(4) . . . . ?
C01J C019 C035 C02X -115.4(5) . . . . ?
C01J C019 C039 C3 -1.5(6) . . . . ?
C01K C00Z C02C C00O -1.1(5) . . . . ?
C01K C00Z C02C C02F -177.6(3) . . . . ?
C01L C01B C01P C01I 1.6(6) . . . . ?
C01L C01B C01P C023 -179.6(3) . . . . ?
C01L C01B C024 O007 -11.3(5) . . . . ?
C01L C01B C024 C01Q 176.3(3) . . . . ?
C01M C00P C011 C01G -5.1(6) . . . . ?
C01M C00P C011 C01R 175.5(4) . . . . ?
C01M C00S C016 O00H 172.8(3) . . . . ?
C01M C00S C016 C01G -3.2(6) . . . . ?
C01M C00S C02R C01Y 98.1(4) . . . . ?
C01N C00W C01A O00M 176.6(3) . . . . ?
C01N C00W C01A C01Y -0.7(6) . . . . ?
C01O C00T C00X C01Z -4.3(5) . . . . ?
C01O C00T C00X C02F -179.8(3) . . . . ?
C01P C01B C024 O007 169.5(3) . . . . ?
C01P C01B C024 C01Q -2.8(5) . . . . ?
C01Q C012 C018 C01M 94.7(4) . . . . ?
C01Q C012 C023 O00B 169.7(3) . . . . ?
C01Q C012 C023 C01P -5.2(5) . . . . ?
C01R C011 C01G C016 -178.8(4) . . . . ?
C01R C011 C01G C03C 1.9(7) . . . . ?
C01S C01N C02V O00Q -0.5(5) . . . . ?
C01S C01N C02V C00U 176.8(4) . . . . ?
C01T C00R C00Z C01K -90.2(4) . . . . ?
C01T C00R C00Z C02C 94.1(4) . . . . ?
C01T C01C C022 C01Z 92.7(4) . . . . ?
C01T C01C C02Q O00I 171.9(3) . . . . ?
C01T C01C C02Q C02G -3.6(5) . . . . ?
C01U P006 O008 C00O -171.1(6) . . . . ?
C01U P006 O00L C00T 170.9(6) . . . . ?
C01U C03K C036 C038 0.0 . . . . ?
C03K C01U C037 C02M 0.0 . . . . ?
C03K C036 C038 C02M 0.0 . . . . ?
C036 C038 C02M C037 0.0 . . . . ?
C038 C02M C037 C01U 0.0 . . . . ?
C037 C01U C03K C036 0.0 . . . . ?
C01W C01D C03Z C03I -1.7(7) . . . . ?
C01W C021 C033 C03I -1.2(9) . . . . ?
C01X C00O C02C C00Z -0.3(5) . . . . ?
C01X C00O C02C C02F 176.3(3) . . . . ?
C01Y C00U C013 C01Q 91.7(4) . . . . ?
C01Y C00U C02V O00Q 176.6(3) . . . . ?
C01Y C00U C02V C01N -0.7(5) . . . . ?
C01Z C00X C02F C02C 99.8(4) . . . . ?
C01Z C010 C017 C01O -2.6(5) . . . . ?
C01Z C010 C017 C032 176.9(3) . . . . ?
C021 C033 C03I C03Z 0.0(9) . . . . ?
C022 C01C C01T C00R 2.9(5) . . . . ?
C022 C01C C01T C028 179.1(3) . . . . ?
C022 C01C C02Q O00I -7.4(5) . . . . ?
C022 C01C C02Q C02G 177.1(3) . . . . ?
C023 C012 C018 C01M -87.4(4) . . . . ?
C023 C012 C01Q C013 -175.4(3) . . . . ?
C023 C012 C01Q C024 1.7(5) . . . . ?
C024 C01B C01P C01I -179.3(4) . . . . ?
C024 C01B C01P C023 -0.5(5) . . . . ?
C025 C01F C02H C03Q -0.8(9) . . . . ?
O026 P001 O007 C024 -37.2(3) . . . . ?
O026 P001 O00Q C02V 37.1(3) . . . . ?
O026 P001 C11 C10 175.7(2) . . . . ?
O026 P001 C11 C12 -9.1(3) . . . . ?
C027 C03F C03O C03N -178.8(5) . . . . ?
C027 C03F C03O C042 -1.3(7) . . . . ?
C027 C03P C1 C042 -0.7(10) . . . . ?
C028 C01H C02G C02Q -0.2(5) . . . . ?
C028 C01H C02G C031 178.6(4) . . . . ?
C029 C01V C02L O020 -29.5(4) . . . . ?
C029 C01V C02L C03W 94.6(4) . . . . ?
C029 C01V C03Q C02H -0.3(7) . . . . ?
C02A C00W C01A O00M -3.3(5) . . . . ?
C02A C00W C01A C01Y 179.4(4) . . . . ?
C02A C00W C01N C01S 3.8(6) . . . . ?
C02A C00W C01N C02V -178.8(3) . . . . ?
C02C C00O C01X C02S -176.7(4) . . . . ?
C02C C00O C01X C02U 1.9(6) . . . . ?
C02C C00Z C01K O00A 177.3(3) . . . . ?
C02C C00Z C01K C02U 0.9(5) . . . . ?
C02D C00Y C02I P004 173.3(4) . . . . ?
C02D C00Y C02I C03H 0.9(7) . . . . ?
C02D C02Y C03U C03H 1.9(8) . . . . ?
C02E C034 C03E C03X -1.8(8) . . . . ?
C02E C034 C03G O00F 65.3(5) . . . . ?
C02E C034 C03G C03S -169.9(5) . . . . ?
C02E C03V C2 C03X -1.4(10) . . . . ?
C02F C00X C01Z C010 175.0(3) . . . . ?
C02F C00X C01Z C022 -3.4(5) . . . . ?
C02G C01H C028 O00D 174.0(3) . . . . ?
C02G C01H C028 C01T -3.6(6) . . . . ?
C02H C01F C025 C029 1.8(7) . . . . ?
C02I P004 O00B C023 166.6(3) . . . . ?
C02I P004 O00C C00P -168.2(3) . . . . ?
C02I C00Y C02D C02Y 0.1(8) . . . . ?
C02I C03H C03U C02Y -0.8(8) . . . . ?
C02J C02W C02P C030 0.0 . . . . ?
C02W C02J C03A C03M 0.0 . . . . ?
C02W C02P C030 P005 176.5(3) . . . . ?
C02W C02P C030 C03M 0.0 . . . . ?
C02P C030 C03M C03A 0.0 . . . . ?
C030 P005 O00A C01K 157.1(3) . . . . ?
C030 P005 O00D C028 -154.6(3) . . . . ?
C030 C03M C03A C02J 0.0 . . . . ?
C03A C02J C02W C02P 0.0 . . . . ?
C02L C01V C029 C025 -178.8(3) . . . . ?
C02L C01V C03Q C02H 179.7(4) . . . . ?
C02Q C01C C01T C00R -176.4(3) . . . . ?
C02Q C01C C01T C028 -0.2(5) . . . . ?
C02Q C01C C022 C01Z -88.0(4) . . . . ?
C02R C00S C016 O00H -3.4(5) . . . . ?
C02R C00S C016 C01G -179.4(4) . . . . ?
C02R C00S C01M C00P 176.0(3) . . . . ?
C02R C00S C01M C018 -4.2(5) . . . . ?
C02S C01X C02U C01K 176.6(3) . . . . ?
C02S C01X C02U C02O -2.0(6) . . . . ?
C02V C00U C013 C01Q -92.8(4) . . . . ?
C02V C00U C01Y C01A 1.3(5) . . . . ?
C02V C00U C01Y C02R -174.2(3) . . . . ?
C031 C02G C02Q O00I 9.3(5) . . . . ?
C031 C02G C02Q C01C -175.1(4) . . . . ?
C032 C017 C01O C00T 178.6(3) . . . . ?
C032 C017 C01O C02T -0.5(6) . . . . ?
C033 C03I C03Z C01D 1.5(8) . . . . ?
C034 C02E C03V C2 1.6(9) . . . . ?
C034 C03E C03X C2 2.0(11) . . . . ?
C035 C019 C01J C03B 178.8(4) . . . . ?
C035 C019 C039 C3 179.0(4) . . . . ?
C039 C019 C01J C03B -0.8(7) . . . . ?
C039 C019 C035 O00V -62.4(5) . . . . ?
C039 C019 C035 C02X 64.2(5) . . . . ?
C03B C02Z C3 C039 -1.0(8) . . . . ?
C03E C034 C03G O00F -113.9(5) . . . . ?
C03E C034 C03G C03S 10.9(6) . . . . ?
C03E C03X C2 C03V -0.3(11) . . . . ?
C03F C027 C03P C1 1.5(11) . . . . ?
C03F C03O C042 C1 2.1(7) . . . . ?
C03G C034 C03E C03X 177.4(5) . . . . ?
C03N C03O C042 C1 179.7(4) . . . . ?
C03O C042 C1 C03P -1.1(8) . . . . ?
C03P C027 C03F C03O -0.5(10) . . . . ?
C03Q C01V C029 C025 1.3(6) . . . . ?
C03Q C01V C02L O020 150.4(4) . . . . ?
C03Q C01V C02L C03W -85.4(5) . . . . ?
C03V C02E C034 C03E 0.0(7) . . . . ?
C03V C02E C034 C03G -179.2(5) . . . . ?
C03Z C01D C01W C021 0.5(7) . . . . ?
C041 C03N C03O C03F -145.1(5) . . . . ?
C041 C03N C03O C042 37.4(6) . . . . ?
C3 C02Z C03B C01J -1.3(9) . . . . ?
C5 P006 O008 C00O -162.2(5) . . . . ?
C5 P006 O00L C00T 160.7(5) . . . . ?
C5 C9 C0 C8 0.0 . . . . ?
C9 C5 C7 C6 0.0 . . . . ?
C9 C0 C8 C6 0.0 . . . . ?
C0 C8 C6 C7 0.0 . . . . ?
C8 C6 C7 C5 0.0 . . . . ?
C7 C5 C9 C0 0.0 . . . . ?
C14 C4 C10 C11 0.0 . . . . ?
C4 C14 C13 C12 0.0 . . . . ?
C4 C10 C11 P001 175.1(3) . . . . ?
C4 C10 C11 C12 0.0 . . . . ?
C10 C11 C12 C13 0.0 . . . . ?
C11 P001 O007 C024 -164.7(3) . . . . ?
C11 P001 O00Q C02V 165.3(3) . . . . ?
C11 C12 C13 C14 0.0 . . . . ?
C13 C14 C4 C10 0.0 . . . . ?
